data_1519384
loop_
_publ_author_name
'Kuriyama, Shogo'
'Arashiba, Kazuya'
'Nakajima, Kazunari'
'Tanaka, Hiromasa'
'Yoshizawa, Kazunari'
'Nishibayashi, Yoshiaki'

_publ_section_title
;
 Nitrogen fixation catalyzed by ferrocene-substituted dinitrogen-bridged
 dimolybdenum--dinitrogen complexes: unique behavior of ferrocene moiety
 as redox active site
;
_journal_issue 7
_journal_name_full 'Chem. Sci.'
_journal_page_first 3940
_journal_paper_doi 10.1039/C5SC00545K
_journal_volume 6
_journal_year 2015
_chemical_formula_moiety 'C72 H116 Mo2 N12 P4 Ru2'
_chemical_formula_sum 'C72 H116 Mo2 N12 P4 Ru2'
_chemical_formula_weight 1667.70
_space_group_IT_number 2
_symmetry_cell_setting triclinic
_symmetry_Int_Tables_number 2
_symmetry_space_group_name_Hall '-P 1'
_symmetry_space_group_name_H-M 'P -1'
_atom_sites_solution_hydrogens geom
_atom_sites_solution_primary direct
_atom_sites_solution_secondary difmap
_cell_angle_alpha 72.7582(7)
_cell_angle_beta 84.4816(7)
_cell_angle_gamma 81.1096(7)
_cell_formula_units_Z 2
_cell_length_a 14.7212(3)
_cell_length_b 15.3604(3)
_cell_length_c 18.0121(4)
_cell_measurement_reflns_used 28690
_cell_measurement_temperature 198
_cell_measurement_theta_max 27.48
_cell_measurement_theta_min 3.08
_cell_volume 3837.72(14)
_computing_cell_refinement 'RAPID AUTO'
_computing_data_collection 'RAPID AUTO (Rigaku, ????)'
_computing_data_reduction 'RAPID AUTO'
_computing_molecular_graphics 'CrystalStructure 4.0'
_computing_publication_material 'CrystalStructure 4.0 (Rigaku, 2010)'
_computing_structure_refinement 'CRYSTALS (Carruthers, et al., 1999)'
_computing_structure_solution SIR97
_diffrn_ambient_temperature 198
_diffrn_detector_area_resol_mean 10.000
_diffrn_measured_fraction_theta_full 0.988
_diffrn_measured_fraction_theta_max 0.988
_diffrn_measurement_device_type 'Rigaku R-AXIS RAPID'
_diffrn_measurement_method \w
_diffrn_radiation_type 'Mo K\a'
_diffrn_radiation_wavelength 0.71075
_diffrn_reflns_av_R_equivalents 0.0348
_diffrn_reflns_limit_h_max 19
_diffrn_reflns_limit_h_min -19
_diffrn_reflns_limit_k_max 19
_diffrn_reflns_limit_k_min -19
_diffrn_reflns_limit_l_max 23
_diffrn_reflns_limit_l_min -23
_diffrn_reflns_number 37945
_diffrn_reflns_theta_full 27.48
_diffrn_reflns_theta_max 27.48
_diffrn_standards_number 0
_exptl_absorpt_coefficient_mu 0.836
_exptl_absorpt_correction_T_max 0.975
_exptl_absorpt_correction_T_min 0.704
_exptl_absorpt_correction_type multi-scan
_exptl_absorpt_process_details 'ABSCOR (Rigaku, 1995)'
_exptl_crystal_colour dark
_exptl_crystal_density_diffrn 1.443
_exptl_crystal_density_method 'not measured'
_exptl_crystal_description platelet
_exptl_crystal_F_000 1728.00
_exptl_crystal_size_max 0.150
_exptl_crystal_size_mid 0.150
_exptl_crystal_size_min 0.030
_refine_diff_density_max 1.270
_refine_diff_density_min -0.961
_refine_ls_extinction_method none
_refine_ls_goodness_of_fit_ref 1.007
_refine_ls_hydrogen_treatment constr
_refine_ls_number_parameters 901
_refine_ls_number_reflns 17395
_refine_ls_R_factor_gt 0.0424
_refine_ls_shift/su_max 0.000
_refine_ls_structure_factor_coef Fsqd
_refine_ls_weighting_details 'w = 1/[3.7000\s(Fo^2^)]/(4Fo^2^)'
_refine_ls_weighting_scheme calc
_refine_ls_wR_factor_ref 0.0746
_reflns_number_gt 13702
_reflns_number_total 17395
_reflns_threshold_expression F^2^>2.0\s(F^2^)
_cod_data_source_file c5sc00545k3.cif
_cod_data_source_block 1e
_cod_depositor_comments 'Adding full bibliography for 1519383--1519387.cif.'
_cod_original_cell_volume 3837.71(14)
_cod_database_code 1519384

loop_
_symmetry_equiv_pos_site_id
_symmetry_equiv_pos_as_xyz
1 +X,+Y,+Z
2 -X,-Y,-Z

loop_
_atom_site_label
_atom_site_type_symbol
_atom_site_fract_x
_atom_site_fract_y
_atom_site_fract_z
_atom_site_U_iso_or_equiv
_atom_site_adp_type
_atom_site_occupancy
_atom_site_symmetry_multiplicity
_atom_site_calc_flag
_atom_site_refinement_flags
Ru1 Ru 0.00236(2) 0.85391(2) -0.32685(2) 0.03178(8) Uani 1.0 2 d .
Ru2 Ru 0.85600(2) 0.74853(2) 0.46231(2) 0.03349(8) Uani 1.0 2 d .
Mo1 Mo 0.19871(2) 0.76289(2) 0.06692(2) 0.02406(8) Uani 1.0 2 d .
Mo2 Mo 0.45566(2) 0.65775(2) 0.26331(2) 0.02439(8) Uani 1.0 2 d .
P1 P 0.23455(6) 0.91827(5) -0.01276(5) 0.0300(3) Uani 1.0 2 d .
P2 P 0.11879(6) 0.62649(5) 0.10506(5) 0.0269(3) Uani 1.0 2 d .
P3 P 0.37730(6) 0.70603(5) 0.37471(5) 0.0294(3) Uani 1.0 2 d .
P4 P 0.58370(6) 0.59553(6) 0.18635(5) 0.0285(3) Uani 1.0 2 d .
N1 N 0.09633(17) 0.80115(16) -0.01977(14) 0.0262(7) Uani 1.0 2 d .
N2 N 0.11501(19) 0.82063(17) 0.13889(16) 0.0312(8) Uani 1.0 2 d .
N3 N 0.0676(3) 0.85143(19) 0.17957(18) 0.0484(10) Uani 1.0 2 d .
N4 N 0.28574(19) 0.70603(17) -0.00497(16) 0.0328(8) Uani 1.0 2 d .
N5 N 0.3343(3) 0.6751(2) -0.04484(18) 0.0493(10) Uani 1.0 2 d .
N6 N 0.29649(17) 0.72033(16) 0.14656(15) 0.0257(8) Uani 1.0 2 d .
N7 N 0.35230(17) 0.69332(16) 0.19042(15) 0.0250(7) Uani 1.0 2 d .
N8 N 0.56904(17) 0.63370(16) 0.33874(14) 0.0269(8) Uani 1.0 2 d .
N9 N 0.42109(17) 0.53122(17) 0.31155(15) 0.0309(8) Uani 1.0 2 d .
N10 N 0.4038(3) 0.4588(2) 0.33648(17) 0.0488(10) Uani 1.0 2 d .
N11 N 0.49106(18) 0.78523(19) 0.21236(16) 0.0351(9) Uani 1.0 2 d .
N12 N 0.5103(3) 0.8558(2) 0.18404(18) 0.0532(11) Uani 1.0 2 d .
C1 C 0.2668(3) 1.0060(2) 0.0328(2) 0.0388(11) Uani 1.0 2 d .
C2 C 0.2342(3) 0.9781(3) 0.1185(2) 0.0463(12) Uani 1.0 2 d .
C3 C 0.3708(3) 1.0031(3) 0.0301(3) 0.0492(12) Uani 1.0 2 d .
C4 C 0.2208(3) 1.1047(2) -0.0025(3) 0.0526(13) Uani 1.0 2 d .
C5 C 0.2977(3) 0.9360(3) -0.1126(2) 0.0394(11) Uani 1.0 2 d .
C6 C 0.3980(3) 0.8905(3) -0.1026(3) 0.0529(13) Uani 1.0 2 d .
C7 C 0.2959(3) 1.0376(3) -0.1600(3) 0.0587(14) Uani 1.0 2 d .
C8 C 0.2516(3) 0.8892(3) -0.1614(2) 0.0490(12) Uani 1.0 2 d .
C9 C 0.1138(2) 0.96247(19) -0.03830(19) 0.0299(9) Uani 1.0 2 d .
C10 C 0.0713(2) 0.8910(2) -0.06174(18) 0.0276(9) Uani 1.0 2 d .
C11 C 0.0163(2) 0.9149(2) -0.12348(19) 0.0309(9) Uani 1.0 2 d .
C12 C -0.0173(3) 0.8485(2) -0.14805(18) 0.0313(10) Uani 1.0 2 d .
C13 C 0.0040(3) 0.7583(2) -0.10238(18) 0.0312(10) Uani 1.0 2 d .
C14 C 0.0587(2) 0.7359(2) -0.04087(18) 0.0289(9) Uani 1.0 2 d .
C15 C 0.0856(3) 0.63620(19) 0.00613(18) 0.0333(10) Uani 1.0 2 d .
C16 C -0.0675(3) 0.8716(2) -0.21872(18) 0.0326(10) Uani 1.0 2 d .
C17 C -0.0755(3) 0.9591(3) -0.27835(19) 0.0379(10) Uani 1.0 2 d .
C18 C -0.1240(3) 0.9518(3) -0.3398(2) 0.0437(11) Uani 1.0 2 d .
C19 C -0.1463(3) 0.8607(3) -0.3205(2) 0.0452(12) Uani 1.0 2 d .
C20 C -0.1125(3) 0.8119(3) -0.2469(2) 0.0416(11) Uani 1.0 2 d .
C21 C 0.1456(3) 0.7960(3) -0.3091(3) 0.0518(13) Uani 1.0 2 d .
C22 C 0.1418(3) 0.8821(3) -0.3654(3) 0.0489(13) Uani 1.0 2 d .
C23 C 0.0953(3) 0.8777(3) -0.4290(3) 0.0507(13) Uani 1.0 2 d .
C24 C 0.0703(3) 0.7877(3) -0.4123(3) 0.0541(14) Uani 1.0 2 d .
C25 C 0.1016(3) 0.7381(3) -0.3374(3) 0.0574(14) Uani 1.0 2 d .
C26 C 0.0039(3) 0.6276(3) 0.1640(2) 0.0397(11) Uani 1.0 2 d .
C27 C -0.0593(3) 0.7121(3) 0.1208(3) 0.0453(11) Uani 1.0 2 d .
C28 C -0.0463(3) 0.5435(3) 0.1741(3) 0.0566(13) Uani 1.0 2 d .
C29 C 0.0188(3) 0.6359(3) 0.2444(2) 0.0482(12) Uani 1.0 2 d .
C30 C 0.1826(3) 0.5047(2) 0.13582(19) 0.0320(10) Uani 1.0 2 d .
C31 C 0.2804(3) 0.5077(3) 0.1014(3) 0.0447(11) Uani 1.0 2 d .
C32 C 0.1416(3) 0.4354(2) 0.1073(2) 0.0469(12) Uani 1.0 2 d .
C33 C 0.1875(3) 0.4720(3) 0.2245(2) 0.0494(12) Uani 1.0 2 d .
C34 C 0.3853(3) 0.8248(3) 0.3837(3) 0.0432(11) Uani 1.0 2 d .
C35 C 0.4882(3) 0.8361(3) 0.3802(3) 0.0527(13) Uani 1.0 2 d .
C36 C 0.3393(3) 0.8981(3) 0.3141(3) 0.0564(13) Uani 1.0 2 d .
C37 C 0.3418(3) 0.8434(3) 0.4597(3) 0.0644(15) Uani 1.0 2 d .
C38 C 0.2580(3) 0.6760(3) 0.4171(2) 0.0367(10) Uani 1.0 2 d .
C39 C 0.2417(3) 0.5924(3) 0.3928(2) 0.0434(11) Uani 1.0 2 d .
C40 C 0.1837(3) 0.7523(3) 0.3805(3) 0.0520(12) Uani 1.0 2 d .
C41 C 0.2475(3) 0.6483(3) 0.5058(2) 0.0487(12) Uani 1.0 2 d .
C42 C 0.4556(2) 0.6289(2) 0.44847(18) 0.0326(10) Uani 1.0 2 d .
C43 C 0.5551(2) 0.62673(19) 0.41639(18) 0.0274(9) Uani 1.0 2 d .
C44 C 0.6262(3) 0.6224(2) 0.46223(19) 0.0312(9) Uani 1.0 2 d .
C45 C 0.7170(3) 0.6244(2) 0.43179(19) 0.0308(10) Uani 1.0 2 d .
C46 C 0.7302(3) 0.6284(2) 0.35338(19) 0.0325(10) Uani 1.0 2 d .
C47 C 0.6587(2) 0.6336(2) 0.30842(18) 0.0288(9) Uani 1.0 2 d .
C48 C 0.6749(3) 0.6407(3) 0.22272(18) 0.0337(10) Uani 1.0 2 d .
C49 C 0.7937(3) 0.6242(2) 0.47829(19) 0.0319(10) Uani 1.0 2 d .
C50 C 0.7885(3) 0.6469(2) 0.55010(19) 0.0369(10) Uani 1.0 2 d .
C51 C 0.8783(3) 0.6436(3) 0.5732(2) 0.0417(11) Uani 1.0 2 d .
C52 C 0.9409(3) 0.6192(2) 0.5163(2) 0.0398(11) Uani 1.0 2 d .
C53 C 0.8899(3) 0.6074(2) 0.4576(2) 0.0377(10) Uani 1.0 2 d .
C54 C 0.7850(4) 0.8635(3) 0.3787(4) 0.0850(19) Uani 1.0 2 d .
C55 C 0.7844(4) 0.8851(3) 0.4484(4) 0.0759(17) Uani 1.0 2 d .
C56 C 0.8727(4) 0.8855(3) 0.4646(3) 0.0624(15) Uani 1.0 2 d .
C57 C 0.9304(3) 0.8641(3) 0.4062(3) 0.0599(14) Uani 1.0 2 d .
C58 C 0.8785(5) 0.8500(3) 0.3512(3) 0.0777(18) Uani 1.0 2 d .
C59 C 0.6013(3) 0.6443(3) 0.07672(19) 0.0363(10) Uani 1.0 2 d .
C60 C 0.7024(3) 0.6472(3) 0.0459(2) 0.0444(11) Uani 1.0 2 d .
C61 C 0.5527(3) 0.5914(3) 0.0359(2) 0.0491(12) Uani 1.0 2 d .
C62 C 0.5538(3) 0.7441(3) 0.0546(2) 0.0494(12) Uani 1.0 2 d .
C63 C 0.6255(3) 0.4666(2) 0.2128(2) 0.0371(10) Uani 1.0 2 d .
C64 C 0.7157(3) 0.4387(3) 0.1706(3) 0.0476(12) Uani 1.0 2 d .
C65 C 0.5497(3) 0.4164(3) 0.1953(2) 0.0458(12) Uani 1.0 2 d .
C66 C 0.6414(3) 0.4339(2) 0.3007(2) 0.0433(11) Uani 1.0 2 d .
C67 C 0.6487(7) 0.8125(6) 0.8194(6) 0.184(4) Uiso 1.0 2 d .
C68 C 0.6250(8) 0.7701(8) 0.7536(7) 0.214(5) Uiso 1.0 2 d .
C69 C 0.5817(10) 0.8460(10) 0.7084(9) 0.267(6) Uiso 1.0 2 d .
C70 C 0.5674(10) 0.7994(9) 0.6478(8) 0.247(6) Uiso 1.0 2 d .
C71 C 0.5046(14) 0.8766(13) 0.6052(12) 0.364(9) Uiso 1.0 2 d .
C72 C 0.4156(9) 0.8979(8) 0.6330(7) 0.248(6) Uiso 1.0 2 d .
H1 H 0.2513 1.0191 0.1444 0.0586 Uiso 1.0 2 calc R
H2 H 0.2627 0.9167 0.1422 0.0586 Uiso 1.0 2 calc R
H3 H 0.1685 0.9797 0.1230 0.0585 Uiso 1.0 2 calc R
H4 H 0.3867 1.0438 0.0568 0.0602 Uiso 1.0 2 calc R
H5 H 0.3934 1.0217 -0.0233 0.0602 Uiso 1.0 2 calc R
H6 H 0.3980 0.9414 0.0545 0.0599 Uiso 1.0 2 calc R
H7 H 0.1552 1.1059 0.0023 0.0640 Uiso 1.0 2 calc R
H8 H 0.2405 1.1243 -0.0566 0.0640 Uiso 1.0 2 calc R
H9 H 0.2380 1.1453 0.0236 0.0641 Uiso 1.0 2 calc R
H10 H 0.4296 0.8922 -0.1521 0.0620 Uiso 1.0 2 calc R
H11 H 0.3991 0.8278 -0.0712 0.0619 Uiso 1.0 2 calc R
H12 H 0.4281 0.9236 -0.0767 0.0618 Uiso 1.0 2 calc R
H13 H 0.3261 1.0704 -0.1340 0.0670 Uiso 1.0 2 calc R
H14 H 0.2334 1.0661 -0.1681 0.0670 Uiso 1.0 2 calc R
H15 H 0.3276 1.0389 -0.2093 0.0670 Uiso 1.0 2 calc R
H16 H 0.2832 0.8950 -0.2115 0.0583 Uiso 1.0 2 calc R
H17 H 0.1893 0.9186 -0.1681 0.0581 Uiso 1.0 2 calc R
H18 H 0.2516 0.8252 -0.1340 0.0584 Uiso 1.0 2 calc R
H19 H 0.1038 1.0178 -0.0815 0.0352 Uiso 1.0 2 calc R
H20 H 0.0720 0.9714 0.0046 0.0355 Uiso 1.0 2 calc R
H21 H 0.0042 0.9766 -0.1515 0.0354 Uiso 1.0 2 calc R
H22 H -0.0216 0.7120 -0.1131 0.0388 Uiso 1.0 2 calc R
H23 H 0.0295 0.6123 0.0023 0.0403 Uiso 1.0 2 calc R
H24 H 0.1304 0.6152 -0.0301 0.0406 Uiso 1.0 2 calc R
H25 H -0.0506 1.0103 -0.2762 0.0441 Uiso 1.0 2 calc R
H26 H -0.1430 1.0008 -0.3823 0.0490 Uiso 1.0 2 calc R
H27 H -0.1723 0.8355 -0.3531 0.0548 Uiso 1.0 2 calc R
H28 H -0.1191 0.7514 -0.2192 0.0493 Uiso 1.0 2 calc R
H29 H 0.1739 0.7814 -0.2622 0.0614 Uiso 1.0 2 calc R
H30 H 0.1671 0.9325 -0.3620 0.0589 Uiso 1.0 2 calc R
H31 H 0.0832 0.9261 -0.4737 0.0583 Uiso 1.0 2 calc R
H32 H 0.0387 0.7663 -0.4441 0.0675 Uiso 1.0 2 calc R
H33 H 0.0934 0.6779 -0.3101 0.0678 Uiso 1.0 2 calc R
H34 H -0.1176 0.7169 0.1491 0.0527 Uiso 1.0 2 calc R
H35 H -0.0687 0.7065 0.0705 0.0525 Uiso 1.0 2 calc R
H36 H -0.0309 0.7663 0.1146 0.0529 Uiso 1.0 2 calc R
H37 H -0.0087 0.4891 0.2022 0.0649 Uiso 1.0 2 calc R
H38 H -0.0547 0.5393 0.1231 0.0649 Uiso 1.0 2 calc R
H39 H -0.1051 0.5491 0.2015 0.0651 Uiso 1.0 2 calc R
H40 H 0.0472 0.6900 0.2381 0.0531 Uiso 1.0 2 calc R
H41 H 0.0580 0.5827 0.2726 0.0534 Uiso 1.0 2 calc R
H42 H -0.0394 0.6407 0.2727 0.0533 Uiso 1.0 2 calc R
H43 H 0.3086 0.5476 0.1218 0.0528 Uiso 1.0 2 calc R
H44 H 0.2814 0.5306 0.0457 0.0529 Uiso 1.0 2 calc R
H45 H 0.3139 0.4469 0.1163 0.0527 Uiso 1.0 2 calc R
H46 H 0.1434 0.4533 0.0515 0.0554 Uiso 1.0 2 calc R
H47 H 0.0789 0.4325 0.1273 0.0556 Uiso 1.0 2 calc R
H48 H 0.1770 0.3760 0.1260 0.0556 Uiso 1.0 2 calc R
H49 H 0.2230 0.4121 0.2367 0.0546 Uiso 1.0 2 calc R
H50 H 0.1273 0.4678 0.2499 0.0546 Uiso 1.0 2 calc R
H51 H 0.2177 0.5127 0.2422 0.0544 Uiso 1.0 2 calc R
H52 H 0.4953 0.8967 0.3817 0.0676 Uiso 1.0 2 calc R
H53 H 0.5164 0.8264 0.3325 0.0676 Uiso 1.0 2 calc R
H54 H 0.5173 0.7912 0.4235 0.0675 Uiso 1.0 2 calc R
H55 H 0.2746 0.8942 0.3172 0.0674 Uiso 1.0 2 calc R
H56 H 0.3668 0.8866 0.2668 0.0671 Uiso 1.0 2 calc R
H57 H 0.3485 0.9585 0.3145 0.0675 Uiso 1.0 2 calc R
H58 H 0.3719 0.7985 0.5025 0.0836 Uiso 1.0 2 calc R
H59 H 0.2773 0.8379 0.4642 0.0836 Uiso 1.0 2 calc R
H60 H 0.3499 0.9039 0.4607 0.0835 Uiso 1.0 2 calc R
H61 H 0.1818 0.5750 0.4110 0.0515 Uiso 1.0 2 calc R
H62 H 0.2880 0.5424 0.4149 0.0516 Uiso 1.0 2 calc R
H63 H 0.2474 0.6067 0.3370 0.0515 Uiso 1.0 2 calc R
H64 H 0.1895 0.7663 0.3248 0.0615 Uiso 1.0 2 calc R
H65 H 0.1911 0.8056 0.3956 0.0615 Uiso 1.0 2 calc R
H66 H 0.1239 0.7346 0.3987 0.0614 Uiso 1.0 2 calc R
H67 H 0.2550 0.7014 0.5212 0.0576 Uiso 1.0 2 calc R
H68 H 0.2942 0.5987 0.5278 0.0577 Uiso 1.0 2 calc R
H69 H 0.1879 0.6304 0.5242 0.0577 Uiso 1.0 2 calc R
H70 H 0.4519 0.5634 0.4641 0.0403 Uiso 1.0 2 calc R
H71 H 0.4611 0.6438 0.4964 0.0402 Uiso 1.0 2 calc R
H72 H 0.6134 0.6182 0.5147 0.0377 Uiso 1.0 2 calc R
H73 H 0.7900 0.6291 0.3312 0.0402 Uiso 1.0 2 calc R
H74 H 0.6805 0.7057 0.2024 0.0425 Uiso 1.0 2 calc R
H75 H 0.7372 0.6091 0.2219 0.0422 Uiso 1.0 2 calc R
H76 H 0.7341 0.6621 0.5770 0.0435 Uiso 1.0 2 calc R
H77 H 0.8936 0.6549 0.6181 0.0494 Uiso 1.0 2 calc R
H78 H 1.0048 0.6116 0.5161 0.0466 Uiso 1.0 2 calc R
H79 H 0.9137 0.5934 0.4122 0.0442 Uiso 1.0 2 calc R
H80 H 0.7334 0.8582 0.3553 0.0966 Uiso 1.0 2 calc R
H81 H 0.7322 0.8984 0.4786 0.0811 Uiso 1.0 2 calc R
H82 H 0.8922 0.9000 0.5066 0.0758 Uiso 1.0 2 calc R
H83 H 0.9945 0.8568 0.4037 0.0671 Uiso 1.0 2 calc R
H84 H 0.8989 0.8349 0.3055 0.0903 Uiso 1.0 2 calc R
H85 H 0.7048 0.6742 -0.0095 0.0530 Uiso 1.0 2 calc R
H86 H 0.7328 0.5851 0.0579 0.0529 Uiso 1.0 2 calc R
H87 H 0.7328 0.6821 0.0697 0.0529 Uiso 1.0 2 calc R
H88 H 0.4888 0.5913 0.0527 0.0599 Uiso 1.0 2 calc R
H89 H 0.5834 0.5293 0.0490 0.0598 Uiso 1.0 2 calc R
H90 H 0.5582 0.6183 -0.0194 0.0600 Uiso 1.0 2 calc R
H91 H 0.5845 0.7788 0.0784 0.0549 Uiso 1.0 2 calc R
H92 H 0.4906 0.7450 0.0738 0.0547 Uiso 1.0 2 calc R
H93 H 0.5565 0.7708 -0.0009 0.0550 Uiso 1.0 2 calc R
H94 H 0.7652 0.4670 0.1805 0.0573 Uiso 1.0 2 calc R
H95 H 0.7056 0.4587 0.1159 0.0574 Uiso 1.0 2 calc R
H96 H 0.7313 0.3730 0.1870 0.0571 Uiso 1.0 2 calc R
H97 H 0.5696 0.3514 0.2106 0.0570 Uiso 1.0 2 calc R
H98 H 0.5419 0.4373 0.1402 0.0565 Uiso 1.0 2 calc R
H99 H 0.4921 0.4291 0.2224 0.0565 Uiso 1.0 2 calc R
H100 H 0.5844 0.4467 0.3286 0.0499 Uiso 1.0 2 calc R
H101 H 0.6869 0.4662 0.3116 0.0499 Uiso 1.0 2 calc R
H102 H 0.6619 0.3690 0.3168 0.0500 Uiso 1.0 2 calc R

loop_
_atom_site_aniso_label
_atom_site_aniso_U_11
_atom_site_aniso_U_22
_atom_site_aniso_U_33
_atom_site_aniso_U_12
_atom_site_aniso_U_13
_atom_site_aniso_U_23
Ru1 0.03271(16) 0.03284(14) 0.02934(16) -0.00100(12) -0.00606(12) -0.00855(12)
Ru2 0.03417(16) 0.03749(15) 0.02799(16) -0.01078(13) -0.00839(12) -0.00301(12)
Mo1 0.02274(15) 0.02542(14) 0.02365(15) -0.00371(11) -0.00383(11) -0.00537(11)
Mo2 0.02020(14) 0.02959(14) 0.02404(15) -0.00278(11) -0.00316(11) -0.00832(11)
P1 0.0278(5) 0.0291(5) 0.0320(5) -0.0070(4) -0.0053(4) -0.0041(4)
P2 0.0262(5) 0.0265(4) 0.0263(5) -0.0052(4) -0.0042(4) -0.0032(4)
P3 0.0253(5) 0.0340(5) 0.0304(5) -0.0001(4) -0.0019(4) -0.0131(4)
P4 0.0240(5) 0.0371(5) 0.0266(5) -0.0022(4) -0.0028(4) -0.0126(4)
N1 0.0237(15) 0.0289(14) 0.0255(15) -0.0044(12) -0.0019(12) -0.0065(12)
N2 0.0328(17) 0.0283(14) 0.0309(16) -0.0024(13) -0.0005(14) -0.0072(13)
N3 0.053(3) 0.0417(17) 0.049(2) -0.0038(16) 0.0092(18) -0.0166(16)
N4 0.0355(17) 0.0316(15) 0.0319(17) -0.0077(13) -0.0000(14) -0.0090(13)
N5 0.055(3) 0.0488(19) 0.045(2) -0.0076(17) 0.0136(18) -0.0203(16)
N6 0.0225(15) 0.0264(14) 0.0284(16) -0.0044(12) 0.0015(13) -0.0084(12)
N7 0.0227(15) 0.0295(14) 0.0231(15) -0.0035(12) 0.0019(12) -0.0088(12)
N8 0.0259(15) 0.0330(14) 0.0236(15) -0.0045(12) -0.0016(12) -0.0107(12)
N9 0.0287(16) 0.0341(15) 0.0296(16) -0.0039(13) 0.0020(13) -0.0098(13)
N10 0.057(3) 0.0421(18) 0.045(2) -0.0080(17) 0.0127(17) -0.0120(15)
N11 0.0305(17) 0.0412(16) 0.0343(17) -0.0082(14) -0.0018(13) -0.0101(14)
N12 0.061(3) 0.0431(18) 0.055(3) -0.0227(18) 0.0077(18) -0.0094(16)
C1 0.039(3) 0.0336(18) 0.047(3) -0.0080(17) -0.0114(18) -0.0124(17)
C2 0.057(3) 0.039(2) 0.051(3) -0.0128(19) -0.011(2) -0.0194(18)
C3 0.042(3) 0.047(3) 0.062(3) -0.0165(19) -0.015(2) -0.011(2)
C4 0.057(3) 0.0308(19) 0.072(3) -0.0106(19) -0.012(3) -0.0137(19)
C5 0.033(2) 0.049(2) 0.033(2) -0.0096(18) 0.0013(17) -0.0051(17)
C6 0.035(3) 0.074(3) 0.046(3) -0.019(2) 0.0013(19) -0.007(2)
C7 0.053(3) 0.067(3) 0.046(3) -0.019(3) 0.002(2) 0.001(2)
C8 0.046(3) 0.069(3) 0.030(3) -0.015(2) 0.0047(18) -0.0102(19)
C9 0.0279(18) 0.0265(16) 0.034(2) -0.0021(14) -0.0053(15) -0.0059(14)
C10 0.0251(18) 0.0290(17) 0.0288(19) -0.0040(14) -0.0005(15) -0.0085(14)
C11 0.0312(19) 0.0258(16) 0.0311(19) 0.0005(15) -0.0060(16) -0.0021(14)
C12 0.0281(19) 0.0371(18) 0.0272(19) -0.0076(16) -0.0010(15) -0.0054(15)
C13 0.033(2) 0.0308(17) 0.032(2) -0.0097(15) -0.0048(16) -0.0091(15)
C14 0.0276(18) 0.0298(17) 0.0295(19) -0.0029(14) -0.0013(15) -0.0095(14)
C15 0.041(2) 0.0288(17) 0.0310(19) -0.0081(16) -0.0085(16) -0.0058(15)
C16 0.0291(19) 0.0390(19) 0.0258(19) -0.0037(16) -0.0030(15) -0.0031(15)
C17 0.038(3) 0.042(2) 0.030(2) 0.0049(17) -0.0028(17) -0.0105(16)
C18 0.037(3) 0.053(3) 0.032(3) 0.0071(18) -0.0123(17) -0.0033(18)
C19 0.036(3) 0.068(3) 0.032(3) -0.0075(19) -0.0086(17) -0.0136(18)
C20 0.037(3) 0.055(3) 0.031(2) -0.0147(18) -0.0099(17) -0.0028(17)
C21 0.035(3) 0.058(3) 0.060(3) 0.007(2) -0.009(2) -0.019(3)
C22 0.034(3) 0.054(3) 0.060(3) -0.0071(18) 0.003(2) -0.018(2)
C23 0.045(3) 0.057(3) 0.044(3) -0.002(2) 0.008(2) -0.011(2)
C24 0.055(3) 0.062(3) 0.051(3) 0.001(3) -0.004(3) -0.030(3)
C25 0.057(3) 0.040(3) 0.073(4) 0.008(2) -0.004(3) -0.020(3)
C26 0.029(2) 0.0374(19) 0.045(3) -0.0054(16) 0.0007(17) -0.0007(17)
C27 0.0255(19) 0.046(2) 0.060(3) -0.0037(17) 0.0021(19) -0.0107(19)
C28 0.035(3) 0.045(3) 0.082(4) -0.0146(19) 0.010(3) -0.007(3)
C29 0.048(3) 0.042(2) 0.042(3) 0.0024(18) 0.013(2) -0.0016(18)
C30 0.033(2) 0.0277(17) 0.033(2) -0.0028(15) -0.0044(16) -0.0044(15)
C31 0.039(3) 0.039(2) 0.054(3) 0.0025(17) 0.0004(19) -0.0152(18)
C32 0.055(3) 0.0296(18) 0.054(3) -0.0090(18) -0.003(2) -0.0077(18)
C33 0.055(3) 0.042(2) 0.040(3) 0.0051(19) -0.009(2) 0.0021(17)
C34 0.042(3) 0.0384(19) 0.053(3) 0.0007(18) -0.0037(19) -0.0214(18)
C35 0.054(3) 0.044(2) 0.072(3) -0.010(2) -0.005(3) -0.031(2)
C36 0.051(3) 0.038(2) 0.079(4) 0.0006(19) -0.001(3) -0.019(2)
C37 0.071(4) 0.063(3) 0.075(4) -0.005(3) 0.001(3) -0.047(3)
C38 0.0249(19) 0.046(2) 0.039(3) -0.0022(16) -0.0007(16) -0.0131(17)
C39 0.027(2) 0.050(2) 0.052(3) -0.0100(17) 0.0037(18) -0.0117(19)
C40 0.027(2) 0.061(3) 0.066(3) 0.0045(18) -0.005(2) -0.020(2)
C41 0.035(3) 0.067(3) 0.042(3) -0.007(2) 0.0112(19) -0.017(2)
C42 0.0291(19) 0.044(2) 0.0271(19) -0.0078(16) -0.0010(15) -0.0128(15)
C43 0.0283(18) 0.0294(16) 0.0260(18) -0.0046(14) -0.0022(15) -0.0093(14)
C44 0.0304(19) 0.0385(18) 0.0252(18) -0.0048(16) -0.0008(15) -0.0098(15)
C45 0.0296(19) 0.0340(18) 0.0308(19) -0.0079(15) -0.0050(15) -0.0095(15)
C46 0.0245(18) 0.0410(19) 0.035(2) -0.0088(15) 0.0011(15) -0.0141(16)
C47 0.0255(18) 0.0354(17) 0.0289(19) -0.0045(15) -0.0025(15) -0.0136(15)
C48 0.0227(18) 0.046(2) 0.037(2) -0.0071(16) -0.0020(15) -0.0170(16)
C49 0.0301(19) 0.0342(18) 0.0305(19) -0.0094(15) -0.0072(15) -0.0036(15)
C50 0.040(3) 0.0413(19) 0.028(2) -0.0137(17) -0.0032(16) -0.0025(16)
C51 0.047(3) 0.047(2) 0.030(2) -0.0203(19) -0.0144(18) 0.0011(16)
C52 0.031(2) 0.044(2) 0.042(3) -0.0091(17) -0.0120(17) -0.0027(17)
C53 0.032(2) 0.0410(19) 0.037(3) -0.0073(16) -0.0079(16) -0.0046(16)
C54 0.098(5) 0.054(3) 0.090(5) -0.026(3) -0.067(4) 0.028(3)
C55 0.067(4) 0.046(3) 0.089(5) 0.011(3) 0.012(4) 0.005(3)
C56 0.090(4) 0.037(3) 0.062(4) -0.005(3) -0.020(3) -0.013(2)
C57 0.058(3) 0.040(3) 0.070(4) -0.017(2) -0.004(3) 0.008(3)
C58 0.149(6) 0.049(3) 0.028(3) -0.025(4) 0.004(3) 0.004(2)
C59 0.031(2) 0.047(2) 0.029(2) -0.0059(17) -0.0008(16) -0.0089(16)
C60 0.041(3) 0.058(3) 0.034(2) -0.0070(19) 0.0028(18) -0.0137(18)
C61 0.042(3) 0.079(3) 0.029(2) -0.011(3) -0.0049(18) -0.0172(19)
C62 0.051(3) 0.059(3) 0.027(2) -0.006(2) -0.0008(18) 0.0036(18)
C63 0.035(2) 0.0390(19) 0.037(2) 0.0009(16) -0.0068(17) -0.0123(16)
C64 0.035(3) 0.051(3) 0.058(3) 0.0057(18) -0.002(2) -0.022(2)
C65 0.052(3) 0.043(2) 0.046(3) -0.0119(19) 0.003(2) -0.0173(18)
C66 0.044(3) 0.0343(19) 0.047(3) 0.0059(17) -0.0107(19) -0.0068(17)

loop_
_atom_type_symbol
_atom_type_description
_atom_type_scat_dispersion_real
_atom_type_scat_dispersion_imag
_atom_type_scat_source
C C 0.0033 0.0016
;
International Tables for Crystallography
(1992, Vol. C, Tables 4.2.6.8 and 6.1.1.4)
;
H H 0.0000 0.0000
;
International Tables for Crystallography
(1992, Vol. C, Table 6.1.1.4)
;
N N 0.0061 0.0033
;
International Tables for Crystallography
(1992, Vol. C, Tables 4.2.6.8 and 6.1.1.4)
;
P P 0.1023 0.0942
;
International Tables for Crystallography
(1992, Vol. C, Tables 4.2.6.8 and 6.1.1.4)
;
Mo Mo -1.6832 0.6857
;
International Tables for Crystallography
(1992, Vol. C, Tables 4.2.6.8 and 6.1.1.4)
;
Ru Ru -1.2594 0.8363
;
International Tables for Crystallography
(1992, Vol. C, Tables 4.2.6.8 and 6.1.1.4)
;

loop_
_geom_angle_atom_site_label_1
_geom_angle_atom_site_label_2
_geom_angle_atom_site_label_3
_geom_angle
_geom_angle_publ_flag
C16 Ru1 C17 38.73(11) yes
C16 Ru1 C18 64.27(13) yes
C16 Ru1 C19 64.45(14) yes
C16 Ru1 C20 38.63(15) yes
C16 Ru1 C21 110.76(15) yes
C16 Ru1 C22 124.50(16) yes
C16 Ru1 C23 158.69(16) yes
C16 Ru1 C24 160.46(13) yes
C16 Ru1 C25 125.78(14) yes
C17 Ru1 C18 37.76(15) yes
C17 Ru1 C19 63.69(15) yes
C17 Ru1 C20 63.99(14) yes
C17 Ru1 C21 126.58(17) yes
C17 Ru1 C22 112.30(15) yes
C17 Ru1 C23 126.14(14) yes
C17 Ru1 C24 159.88(12) yes
C17 Ru1 C25 160.30(16) yes
C18 Ru1 C19 38.05(14) yes
C18 Ru1 C20 63.63(13) yes
C18 Ru1 C21 160.81(17) yes
C18 Ru1 C22 127.90(14) yes
C18 Ru1 C23 113.73(13) yes
C18 Ru1 C24 127.11(15) yes
C18 Ru1 C25 160.37(18) yes
C19 Ru1 C20 38.03(13) yes
C19 Ru1 C21 159.06(14) yes
C19 Ru1 C22 162.18(13) yes
C19 Ru1 C23 128.42(15) yes
C19 Ru1 C24 113.24(17) yes
C19 Ru1 C25 126.49(16) yes
C20 Ru1 C21 125.26(13) yes
C20 Ru1 C22 158.27(15) yes
C20 Ru1 C23 161.88(17) yes
C20 Ru1 C24 127.19(16) yes
C20 Ru1 C25 112.22(14) yes
C21 Ru1 C22 37.75(14) yes
C21 Ru1 C23 63.54(15) yes
C21 Ru1 C24 63.85(17) yes
C21 Ru1 C25 37.89(18) yes
C22 Ru1 C23 38.12(17) yes
C22 Ru1 C24 63.96(18) yes
C22 Ru1 C25 63.39(16) yes
C23 Ru1 C24 38.33(16) yes
C23 Ru1 C25 63.67(14) yes
C24 Ru1 C25 38.22(16) yes
C49 Ru2 C50 38.53(14) yes
C49 Ru2 C51 64.40(14) yes
C49 Ru2 C52 64.19(13) yes
C49 Ru2 C53 38.48(12) yes
C49 Ru2 C54 111.08(19) yes
C49 Ru2 C55 126.50(17) yes
C49 Ru2 C56 160.34(16) yes
C49 Ru2 C57 159.50(17) yes
C49 Ru2 C58 125.13(18) yes
C50 Ru2 C51 38.07(14) yes
C50 Ru2 C52 63.28(13) yes
C50 Ru2 C53 63.71(13) yes
C50 Ru2 C54 124.23(18) yes
C50 Ru2 C55 111.87(16) yes
C50 Ru2 C56 127.55(16) yes
C50 Ru2 C57 161.69(18) yes
C50 Ru2 C58 158.2(2) yes
C51 Ru2 C52 37.57(14) yes
C51 Ru2 C53 63.58(15) yes
C51 Ru2 C54 157.39(19) yes
C51 Ru2 C55 125.27(19) yes
C51 Ru2 C56 113.85(17) yes
C51 Ru2 C57 129.28(17) yes
C51 Ru2 C58 162.7(2) yes
C52 Ru2 C53 38.07(15) yes
C52 Ru2 C54 163.1(2) yes
C52 Ru2 C55 158.5(2) yes
C52 Ru2 C56 127.61(18) yes
C52 Ru2 C57 115.60(15) yes
C52 Ru2 C58 129.34(18) yes
C53 Ru2 C54 128.0(2) yes
C53 Ru2 C55 161.47(19) yes
C53 Ru2 C56 160.46(17) yes
C53 Ru2 C57 127.99(15) yes
C53 Ru2 C58 113.53(16) yes
C54 Ru2 C55 37.6(3) yes
C54 Ru2 C56 62.3(3) yes
C54 Ru2 C57 62.6(2) yes
C54 Ru2 C58 38.4(3) yes
C55 Ru2 C56 36.7(2) yes
C55 Ru2 C57 61.79(18) yes
C55 Ru2 C58 63.2(2) yes
C56 Ru2 C57 36.88(18) yes
C56 Ru2 C58 62.59(18) yes
C57 Ru2 C58 37.4(3) yes
P1 Mo1 P2 157.05(4) yes
P1 Mo1 N1 78.12(7) yes
P1 Mo1 N2 90.00(8) yes
P1 Mo1 N4 89.27(8) yes
P1 Mo1 N6 103.88(8) yes
P2 Mo1 N1 78.95(7) yes
P2 Mo1 N2 91.55(9) yes
P2 Mo1 N4 89.60(9) yes
P2 Mo1 N6 99.00(8) yes
N1 Mo1 N2 92.00(11) yes
N1 Mo1 N4 89.06(11) yes
N1 Mo1 N6 176.79(11) yes
N2 Mo1 N4 178.56(13) yes
N2 Mo1 N6 90.52(12) yes
N4 Mo1 N6 88.45(11) yes
P3 Mo2 P4 157.53(4) yes
P3 Mo2 N7 99.96(8) yes
P3 Mo2 N8 78.86(7) yes
P3 Mo2 N9 89.79(9) yes
P3 Mo2 N11 91.31(9) yes
P4 Mo2 N7 102.48(8) yes
P4 Mo2 N8 78.70(7) yes
P4 Mo2 N9 90.23(8) yes
P4 Mo2 N11 88.90(9) yes
N7 Mo2 N8 174.30(10) yes
N7 Mo2 N9 92.56(11) yes
N7 Mo2 N11 86.86(11) yes
N8 Mo2 N9 93.01(10) yes
N8 Mo2 N11 87.59(11) yes
N9 Mo2 N11 178.83(13) yes
Mo1 P1 C1 122.40(11) yes
Mo1 P1 C5 121.35(12) yes
Mo1 P1 C9 94.34(10) yes
C1 P1 C5 107.82(17) yes
C1 P1 C9 103.20(15) yes
C5 P1 C9 102.25(15) yes
Mo1 P2 C15 96.02(10) yes
Mo1 P2 C26 120.04(12) yes
Mo1 P2 C30 122.46(11) yes
C15 P2 C26 103.52(17) yes
C15 P2 C30 102.06(15) yes
C26 P2 C30 107.94(14) yes
Mo2 P3 C34 120.17(12) yes
Mo2 P3 C38 122.95(13) yes
Mo2 P3 C42 95.83(11) yes
C34 P3 C38 106.87(16) yes
C34 P3 C42 103.34(17) yes
C38 P3 C42 103.23(14) yes
Mo2 P4 C48 95.42(11) yes
Mo2 P4 C59 122.84(11) yes
Mo2 P4 C63 120.64(11) yes
C48 P4 C59 102.15(16) yes
C48 P4 C63 102.52(16) yes
C59 P4 C63 107.86(16) yes
Mo1 N1 C10 122.2(3) yes
Mo1 N1 C14 121.52(17) yes
C10 N1 C14 116.0(3) yes
Mo1 N2 N3 178.8(3) yes
Mo1 N4 N5 179.4(3) yes
Mo1 N6 N7 177.3(3) yes
Mo2 N7 N6 174.3(3) yes
Mo2 N8 C43 122.2(2) yes
Mo2 N8 C47 120.7(2) yes
C43 N8 C47 116.8(3) yes
Mo2 N9 N10 177.2(3) yes
Mo2 N11 N12 179.7(3) yes
P1 C1 C2 107.5(3) yes
P1 C1 C3 110.8(3) yes
P1 C1 C4 114.2(3) yes
C2 C1 C3 106.9(3) yes
C2 C1 C4 106.7(3) yes
C3 C1 C4 110.4(3) yes
P1 C5 C6 109.3(3) yes
P1 C5 C7 113.9(3) yes
P1 C5 C8 109.3(3) yes
C6 C5 C7 109.4(3) yes
C6 C5 C8 108.1(4) yes
C7 C5 C8 106.6(3) yes
P1 C9 C10 110.0(2) yes
N1 C10 C9 115.6(3) yes
N1 C10 C11 122.7(4) yes
C9 C10 C11 121.6(3) yes
C10 C11 C12 121.4(3) yes
C11 C12 C13 115.3(3) yes
C11 C12 C16 122.3(3) yes
C13 C12 C16 122.3(4) yes
C12 C13 C14 122.3(4) yes
N1 C14 C13 122.1(3) yes
N1 C14 C15 116.2(3) yes
C13 C14 C15 121.7(4) yes
P2 C15 C14 112.2(3) yes
Ru1 C16 C12 120.6(3) yes
Ru1 C16 C17 70.55(19) yes
Ru1 C16 C20 69.8(2) yes
C12 C16 C17 126.1(4) yes
C12 C16 C20 128.0(3) yes
C17 C16 C20 105.8(3) yes
Ru1 C17 C16 70.72(19) yes
Ru1 C17 C18 71.4(2) yes
C16 C17 C18 108.7(4) yes
Ru1 C18 C17 70.84(19) yes
Ru1 C18 C19 70.23(19) yes
C17 C18 C19 108.1(3) yes
Ru1 C19 C18 71.7(2) yes
Ru1 C19 C20 70.6(2) yes
C18 C19 C20 108.1(4) yes
Ru1 C20 C16 71.56(19) yes
Ru1 C20 C19 71.3(2) yes
C16 C20 C19 109.2(3) yes
Ru1 C21 C22 71.0(2) yes
Ru1 C21 C25 70.7(3) yes
C22 C21 C25 108.1(4) yes
Ru1 C22 C21 71.3(3) yes
Ru1 C22 C23 70.6(3) yes
C21 C22 C23 108.1(4) yes
Ru1 C23 C22 71.3(3) yes
Ru1 C23 C24 71.4(3) yes
C22 C23 C24 108.4(4) yes
Ru1 C24 C23 70.3(3) yes
Ru1 C24 C25 70.5(3) yes
C23 C24 C25 106.7(4) yes
Ru1 C25 C21 71.4(3) yes
Ru1 C25 C24 71.3(3) yes
C21 C25 C24 108.7(4) yes
P2 C26 C27 107.3(3) yes
P2 C26 C28 115.1(3) yes
P2 C26 C29 109.4(3) yes
C27 C26 C28 106.9(3) yes
C27 C26 C29 109.0(3) yes
C28 C26 C29 109.0(3) yes
P2 C30 C31 107.9(2) yes
P2 C30 C32 114.1(3) yes
P2 C30 C33 109.6(3) yes
C31 C30 C32 107.3(3) yes
C31 C30 C33 107.3(3) yes
C32 C30 C33 110.4(3) yes
P3 C34 C35 108.1(3) yes
P3 C34 C36 109.0(3) yes
P3 C34 C37 115.3(3) yes
C35 C34 C36 108.8(3) yes
C35 C34 C37 106.8(4) yes
C36 C34 C37 108.7(3) yes
P3 C38 C39 107.2(3) yes
P3 C38 C40 110.7(3) yes
P3 C38 C41 114.6(3) yes
C39 C38 C40 105.5(3) yes
C39 C38 C41 106.3(3) yes
C40 C38 C41 111.9(3) yes
P3 C42 C43 110.8(2) yes
N8 C43 C42 116.1(3) yes
N8 C43 C44 122.2(3) yes
C42 C43 C44 121.7(3) yes
C43 C44 C45 121.5(4) yes
C44 C45 C46 115.5(4) yes
C44 C45 C49 122.8(4) yes
C46 C45 C49 121.7(3) yes
C45 C46 C47 122.3(3) yes
N8 C47 C46 121.7(3) yes
N8 C47 C48 117.2(3) yes
C46 C47 C48 121.1(3) yes
P4 C48 C47 111.9(3) yes
Ru2 C49 C45 120.9(2) yes
Ru2 C49 C50 69.9(2) yes
Ru2 C49 C53 70.6(2) yes
C45 C49 C50 127.4(3) yes
C45 C49 C53 126.6(4) yes
C50 C49 C53 105.9(4) yes
Ru2 C50 C49 71.56(18) yes
Ru2 C50 C51 71.95(19) yes
C49 C50 C51 109.5(3) yes
Ru2 C51 C50 69.98(18) yes
Ru2 C51 C52 71.43(18) yes
C50 C51 C52 107.7(4) yes
Ru2 C52 C51 71.00(18) yes
Ru2 C52 C53 70.48(18) yes
C51 C52 C53 108.4(4) yes
Ru2 C53 C49 70.89(19) yes
Ru2 C53 C52 71.4(2) yes
C49 C53 C52 108.6(4) yes
Ru2 C54 C55 71.1(3) yes
Ru2 C54 C58 71.6(3) yes
C55 C54 C58 107.5(6) yes
Ru2 C55 C54 71.2(3) yes
Ru2 C55 C56 72.3(3) yes
C54 C55 C56 108.8(5) yes
Ru2 C56 C55 71.0(3) yes
Ru2 C56 C57 71.6(3) yes
C55 C56 C57 108.6(5) yes
Ru2 C57 C56 71.6(3) yes
Ru2 C57 C58 71.5(3) yes
C56 C57 C58 109.4(5) yes
Ru2 C58 C54 70.0(3) yes
Ru2 C58 C57 71.1(3) yes
C54 C58 C57 105.8(5) yes
P4 C59 C60 115.2(3) yes
P4 C59 C61 109.5(3) yes
P4 C59 C62 107.4(3) yes
C60 C59 C61 110.5(3) yes
C60 C59 C62 106.7(3) yes
C61 C59 C62 107.2(3) yes
P4 C63 C64 115.5(3) yes
P4 C63 C65 109.0(2) yes
P4 C63 C66 107.4(3) yes
C64 C63 C65 108.1(4) yes
C64 C63 C66 107.2(3) yes
C65 C63 C66 109.6(3) yes
C67 C68 C69 97.5(11) yes
C68 C69 C70 92.8(12) yes
C69 C70 C71 93.6(13) yes
C70 C71 C72 122.6(15) yes
C1 C2 H1 110.410 no
C1 C2 H2 108.294 no
C1 C2 H3 109.784 no
H1 C2 H2 109.446 no
H1 C2 H3 109.446 no
H2 C2 H3 109.440 no
C1 C3 H4 110.386 no
C1 C3 H5 108.969 no
C1 C3 H6 109.133 no
H4 C3 H5 109.453 no
H4 C3 H6 109.449 no
H5 C3 H6 109.434 no
C1 C4 H7 109.372 no
C1 C4 H8 108.606 no
C1 C4 H9 110.520 no
H7 C4 H8 109.433 no
H7 C4 H9 109.452 no
H8 C4 H9 109.440 no
C5 C6 H10 111.160 no
C5 C6 H11 109.362 no
C5 C6 H12 107.964 no
H10 C6 H11 109.433 no
H10 C6 H12 109.448 no
H11 C6 H12 109.445 no
C5 C7 H13 111.061 no
C5 C7 H14 110.088 no
C5 C7 H15 107.318 no
H13 C7 H14 109.447 no
H13 C7 H15 109.444 no
H14 C7 H15 109.446 no
C5 C8 H16 111.376 no
C5 C8 H17 107.627 no
C5 C8 H18 109.481 no
H16 C8 H17 109.444 no
H16 C8 H18 109.437 no
H17 C8 H18 109.441 no
P1 C9 H19 116.983 no
P1 C9 H20 115.089 no
C10 C9 H19 104.540 no
C10 C9 H20 101.316 no
H19 C9 H20 107.326 no
C10 C11 H21 118.989 no
C12 C11 H21 119.522 no
C12 C13 H22 118.851 no
C14 C13 H22 118.832 no
P2 C15 H23 117.009 no
P2 C15 H24 119.811 no
C14 C15 H23 98.543 no
C14 C15 H24 100.518 no
H23 C15 H24 105.554 no
Ru1 C17 H25 122.422 no
C16 C17 H25 124.474 no
C18 C17 H25 126.785 no
Ru1 C18 H26 129.634 no
C17 C18 H26 124.506 no
C19 C18 H26 127.031 no
Ru1 C19 H27 117.885 no
C18 C19 H27 125.866 no
C20 C19 H27 125.613 no
Ru1 C20 H28 124.863 no
C16 C20 H28 124.009 no
C19 C20 H28 126.767 no
Ru1 C21 H29 125.059 no
C22 C21 H29 124.290 no
C25 C21 H29 127.598 no
Ru1 C22 H30 125.295 no
C21 C22 H30 125.891 no
C23 C22 H30 126.013 no
Ru1 C23 H31 122.914 no
C22 C23 H31 124.962 no
C24 C23 H31 126.639 no
Ru1 C24 H32 123.335 no
C23 C24 H32 126.381 no
C25 C24 H32 126.921 no
Ru1 C25 H33 121.950 no
C21 C25 H33 124.662 no
C24 C25 H33 126.571 no
C26 C27 H34 110.506 no
C26 C27 H35 108.619 no
C26 C27 H36 109.365 no
H34 C27 H35 109.436 no
H34 C27 H36 109.450 no
H35 C27 H36 109.445 no
C26 C28 H37 109.013 no
C26 C28 H38 107.717 no
C26 C28 H39 111.753 no
H37 C28 H38 109.442 no
H37 C28 H39 109.434 no
H38 C28 H39 109.443 no
C26 C29 H40 109.087 no
C26 C29 H41 109.961 no
C26 C29 H42 109.445 no
H40 C29 H41 109.447 no
H40 C29 H42 109.438 no
H41 C29 H42 109.447 no
C30 C31 H43 108.312 no
C30 C31 H44 110.892 no
C30 C31 H45 109.278 no
H43 C31 H44 109.444 no
H43 C31 H45 109.447 no
H44 C31 H45 109.443 no
C30 C32 H46 110.259 no
C30 C32 H47 109.518 no
C30 C32 H48 108.726 no
H46 C32 H47 109.434 no
H46 C32 H48 109.447 no
H47 C32 H48 109.441 no
C30 C33 H49 106.415 no
C30 C33 H50 111.362 no
C30 C33 H51 110.678 no
H49 C33 H50 109.444 no
H49 C33 H51 109.441 no
H50 C33 H51 109.441 no
C34 C35 H52 110.826 no
C34 C35 H53 108.190 no
C34 C35 H54 109.473 no
H52 C35 H53 109.445 no
H52 C35 H54 109.445 no
H53 C35 H54 109.438 no
C34 C36 H55 109.756 no
C34 C36 H56 108.543 no
C34 C36 H57 110.198 no
H55 C36 H56 109.449 no
H55 C36 H57 109.441 no
H56 C36 H57 109.436 no
C34 C37 H58 108.034 no
C34 C37 H59 109.899 no
C34 C37 H60 110.547 no
H58 C37 H59 109.444 no
H58 C37 H60 109.444 no
H59 C37 H60 109.449 no
C38 C39 H61 111.227 no
C38 C39 H62 107.956 no
C38 C39 H63 109.307 no
H61 C39 H62 109.441 no
H61 C39 H63 109.440 no
H62 C39 H63 109.440 no
C38 C40 H64 110.558 no
C38 C40 H65 107.696 no
C38 C40 H66 110.240 no
H64 C40 H65 109.442 no
H64 C40 H66 109.439 no
H65 C40 H66 109.437 no
C38 C41 H67 106.513 no
C38 C41 H68 110.563 no
C38 C41 H69 111.385 no
H67 C41 H68 109.441 no
H67 C41 H69 109.444 no
H68 C41 H69 109.437 no
P3 C42 H70 118.720 no
P3 C42 H71 119.647 no
C43 C42 H70 98.743 no
C43 C42 H71 100.400 no
H70 C42 H71 105.149 no
C43 C44 H72 119.223 no
C45 C44 H72 119.276 no
C45 C46 H73 117.966 no
C47 C46 H73 119.750 no
P4 C48 H74 118.464 no
P4 C48 H75 117.881 no
C47 C48 H74 99.469 no
C47 C48 H75 100.608 no
H74 C48 H75 105.581 no
Ru2 C50 H76 122.379 no
C49 C50 H76 124.898 no
C51 C50 H76 125.620 no
Ru2 C51 H77 124.416 no
C50 C51 H77 126.341 no
C52 C51 H77 125.965 no
Ru2 C52 H78 124.448 no
C51 C52 H78 126.982 no
C53 C52 H78 124.630 no
Ru2 C53 H79 121.860 no
C49 C53 H79 124.636 no
C52 C53 H79 126.771 no
Ru2 C54 H80 121.950 no
C55 C54 H80 125.695 no
C58 C54 H80 126.826 no
Ru2 C55 H81 123.640 no
C54 C55 H81 125.715 no
C56 C55 H81 125.449 no
Ru2 C56 H82 125.247 no
C55 C56 H82 126.998 no
C57 C56 H82 124.392 no
Ru2 C57 H83 120.744 no
C56 C57 H83 126.703 no
C58 C57 H83 123.841 no
Ru2 C58 H84 123.594 no
C54 C58 H84 125.723 no
C57 C58 H84 128.520 no
C59 C60 H85 109.541 no
C59 C60 H86 107.875 no
C59 C60 H87 111.080 no
H85 C60 H86 109.439 no
H85 C60 H87 109.434 no
H86 C60 H87 109.443 no
C59 C61 H88 111.715 no
C59 C61 H89 107.021 no
C59 C61 H90 109.723 no
H88 C61 H89 109.442 no
H88 C61 H90 109.447 no
H89 C61 H90 109.443 no
C59 C62 H91 108.422 no
C59 C62 H92 108.998 no
C59 C62 H93 111.066 no
H91 C62 H92 109.444 no
H91 C62 H93 109.445 no
H92 C62 H93 109.442 no
C63 C64 H94 111.368 no
C63 C64 H95 107.156 no
C63 C64 H96 109.944 no
H94 C64 H95 109.452 no
H94 C64 H96 109.446 no
H95 C64 H96 109.432 no
C63 C65 H97 108.948 no
C63 C65 H98 107.886 no
C63 C65 H99 111.650 no
H97 C65 H98 109.441 no
H97 C65 H99 109.437 no
H98 C65 H99 109.442 no
C63 C66 H100 108.669 no
C63 C66 H101 109.543 no
C63 C66 H102 110.284 no
H100 C66 H101 109.439 no
H100 C66 H102 109.438 no
H101 C66 H102 109.451 no

loop_
_geom_bond_atom_site_label_1
_geom_bond_atom_site_label_2
_geom_bond_distance
_geom_bond_publ_flag
Ru1 C16 2.183(4) yes
Ru1 C17 2.181(4) yes
Ru1 C18 2.188(4) yes
Ru1 C19 2.169(4) yes
Ru1 C20 2.160(4) yes
Ru1 C21 2.172(4) yes
Ru1 C22 2.169(4) yes
Ru1 C23 2.159(4) yes
Ru1 C24 2.173(5) yes
Ru1 C25 2.163(4) yes
Ru2 C49 2.176(4) yes
Ru2 C50 2.154(3) yes
Ru2 C51 2.179(3) yes
Ru2 C52 2.185(3) yes
Ru2 C53 2.172(4) yes
Ru2 C54 2.153(5) yes
Ru2 C55 2.151(5) yes
Ru2 C56 2.168(5) yes
Ru2 C57 2.168(4) yes
Ru2 C58 2.174(4) yes
Mo1 P1 2.4995(8) yes
Mo1 P2 2.4493(9) yes
Mo1 N1 2.166(3) yes
Mo1 N2 2.005(3) yes
Mo1 N4 2.022(3) yes
Mo1 N6 2.027(3) yes
Mo2 P3 2.4656(10) yes
Mo2 P4 2.4726(10) yes
Mo2 N7 2.010(3) yes
Mo2 N8 2.172(3) yes
Mo2 N9 2.003(3) yes
Mo2 N11 2.026(3) yes
P1 C1 1.909(5) yes
P1 C5 1.907(4) yes
P1 C9 1.852(4) yes
P2 C15 1.850(4) yes
P2 C26 1.908(4) yes
P2 C30 1.905(3) yes
P3 C34 1.901(4) yes
P3 C38 1.915(4) yes
P3 C42 1.853(3) yes
P4 C48 1.855(4) yes
P4 C59 1.901(4) yes
P4 C63 1.910(4) yes
N1 C10 1.374(4) yes
N1 C14 1.375(5) yes
N2 N3 1.119(5) yes
N4 N5 1.118(5) yes
N6 N7 1.139(4) yes
N8 C43 1.368(5) yes
N8 C47 1.380(4) yes
N9 N10 1.128(4) yes
N11 N12 1.121(4) yes
C1 C2 1.525(5) yes
C1 C3 1.520(5) yes
C1 C4 1.534(5) yes
C5 C6 1.536(5) yes
C5 C7 1.538(5) yes
C5 C8 1.547(6) yes
C9 C10 1.521(5) yes
C10 C11 1.366(5) yes
C11 C12 1.395(6) yes
C12 C13 1.390(4) yes
C12 C16 1.457(5) yes
C13 C14 1.362(5) yes
C14 C15 1.526(4) yes
C16 C17 1.447(4) yes
C16 C20 1.437(6) yes
C17 C18 1.414(6) yes
C18 C19 1.420(6) yes
C19 C20 1.410(5) yes
C21 C22 1.404(5) yes
C21 C25 1.407(7) yes
C22 C23 1.413(7) yes
C23 C24 1.422(6) yes
C24 C25 1.420(6) yes
C26 C27 1.525(5) yes
C26 C28 1.542(6) yes
C26 C29 1.530(6) yes
C30 C31 1.514(5) yes
C30 C32 1.532(6) yes
C30 C33 1.532(5) yes
C34 C35 1.545(6) yes
C34 C36 1.545(5) yes
C34 C37 1.541(6) yes
C38 C39 1.532(6) yes
C38 C40 1.513(5) yes
C38 C41 1.525(5) yes
C42 C43 1.522(5) yes
C43 C44 1.375(5) yes
C44 C45 1.397(5) yes
C45 C46 1.391(5) yes
C45 C49 1.469(5) yes
C46 C47 1.368(5) yes
C47 C48 1.513(5) yes
C49 C50 1.429(6) yes
C49 C53 1.433(5) yes
C50 C51 1.413(6) yes
C51 C52 1.405(5) yes
C52 C53 1.421(6) yes
C54 C55 1.389(9) yes
C54 C58 1.423(9) yes
C55 C56 1.360(8) yes
C56 C57 1.372(7) yes
C57 C58 1.393(8) yes
C59 C60 1.541(5) yes
C59 C61 1.532(6) yes
C59 C62 1.535(5) yes
C63 C64 1.532(5) yes
C63 C65 1.554(6) yes
C63 C66 1.542(5) yes
C67 C68 1.599(18) yes
C68 C69 1.318(16) yes
C69 C70 1.52(3) yes
C70 C71 1.45(3) yes
C71 C72 1.38(3) yes
C2 H1 0.960 no
C2 H2 0.960 no
C2 H3 0.960 no
C3 H4 0.960 no
C3 H5 0.960 no
C3 H6 0.960 no
C4 H7 0.960 no
C4 H8 0.960 no
C4 H9 0.960 no
C6 H10 0.960 no
C6 H11 0.960 no
C6 H12 0.960 no
C7 H13 0.960 no
C7 H14 0.960 no
C7 H15 0.960 no
C8 H16 0.960 no
C8 H17 0.960 no
C8 H18 0.960 no
C9 H19 0.970 no
C9 H20 0.970 no
C11 H21 0.930 no
C13 H22 0.930 no
C15 H23 0.970 no
C15 H24 0.970 no
C17 H25 0.930 no
C18 H26 0.930 no
C19 H27 0.930 no
C20 H28 0.930 no
C21 H29 0.930 no
C22 H30 0.930 no
C23 H31 0.930 no
C24 H32 0.930 no
C25 H33 0.930 no
C27 H34 0.960 no
C27 H35 0.960 no
C27 H36 0.960 no
C28 H37 0.960 no
C28 H38 0.960 no
C28 H39 0.960 no
C29 H40 0.960 no
C29 H41 0.960 no
C29 H42 0.960 no
C31 H43 0.960 no
C31 H44 0.960 no
C31 H45 0.960 no
C32 H46 0.960 no
C32 H47 0.960 no
C32 H48 0.960 no
C33 H49 0.960 no
C33 H50 0.960 no
C33 H51 0.960 no
C35 H52 0.960 no
C35 H53 0.960 no
C35 H54 0.960 no
C36 H55 0.960 no
C36 H56 0.960 no
C36 H57 0.960 no
C37 H58 0.960 no
C37 H59 0.960 no
C37 H60 0.960 no
C39 H61 0.960 no
C39 H62 0.960 no
C39 H63 0.960 no
C40 H64 0.960 no
C40 H65 0.960 no
C40 H66 0.960 no
C41 H67 0.960 no
C41 H68 0.960 no
C41 H69 0.960 no
C42 H70 0.970 no
C42 H71 0.970 no
C44 H72 0.930 no
C46 H73 0.930 no
C48 H74 0.970 no
C48 H75 0.970 no
C50 H76 0.930 no
C51 H77 0.930 no
C52 H78 0.930 no
C53 H79 0.930 no
C54 H80 0.930 no
C55 H81 0.930 no
C56 H82 0.930 no
C57 H83 0.930 no
C58 H84 0.930 no
C60 H85 0.960 no
C60 H86 0.960 no
C60 H87 0.960 no
C61 H88 0.960 no
C61 H89 0.960 no
C61 H90 0.960 no
C62 H91 0.960 no
C62 H92 0.960 no
C62 H93 0.960 no
C64 H94 0.960 no
C64 H95 0.960 no
C64 H96 0.960 no
C65 H97 0.960 no
C65 H98 0.960 no
C65 H99 0.960 no
C66 H100 0.960 no
C66 H101 0.960 no
C66 H102 0.960 no

loop_
_geom_contact_atom_site_label_1
_geom_contact_atom_site_label_2
_geom_contact_distance
_geom_contact_publ_flag
_geom_contact_site_symmetry_2
N1 C8 3.370(5) no .
N1 C12 2.835(5) no .
N1 C27 3.366(4) no .
N2 C2 3.119(5) no .
N2 C9 3.288(4) no .
N2 C10 3.544(5) no .
N2 C26 3.498(5) no .
N2 C27 3.358(5) no .
N2 C29 3.346(5) no .
N3 C2 3.271(5) no .
N3 C27 3.486(6) no .
N3 C29 3.335(5) no .
N4 C5 3.512(4) no .
N4 C6 3.434(5) no .
N4 C8 3.353(4) no .
N4 C14 3.400(5) no .
N4 C15 3.257(5) no .
N4 C31 3.089(4) no .
N5 C6 3.412(5) no .
N5 C8 3.444(5) no .
N5 C31 3.224(5) no .
N5 C61 3.553(5) no .
N6 N11 3.583(5) no .
N8 C35 3.421(5) no .
N8 C45 2.835(5) no .
N8 C66 3.335(5) no .
N9 C39 3.049(5) no .
N9 C42 3.356(5) no .
N9 C43 3.587(5) no .
N9 C63 3.506(5) no .
N9 C65 3.388(5) no .
N9 C66 3.368(5) no .
N10 C39 3.191(5) no .
N10 C65 3.318(5) no .
N10 C66 3.478(5) no .
N11 C34 3.495(5) no .
N11 C35 3.335(6) no .
N11 C36 3.355(5) no .
N11 C47 3.342(4) no .
N11 C48 3.207(4) no .
N11 C62 3.116(5) no .
N12 C35 3.443(6) no .
N12 C36 3.392(5) no .
N12 C62 3.247(6) no .
C1 C7 3.356(6) no .
C2 C9 3.560(6) no .
C3 C5 3.357(6) no .
C3 C6 3.304(7) no .
C3 C7 3.562(6) no .
C4 C7 3.332(6) no .
C4 C9 3.124(6) no .
C5 C10 3.489(5) no .
C7 C9 3.412(5) no .
C8 C9 3.195(5) no .
C8 C10 3.060(5) no .
C8 C11 3.452(5) no .
C10 C13 2.704(5) no .
C11 C14 2.718(4) no .
C11 C17 3.063(5) no .
C13 C20 3.090(5) no .
C14 C27 3.198(5) no .
C15 C27 3.161(5) no .
C15 C28 3.481(5) no .
C15 C31 3.501(5) no .
C15 C32 3.112(4) no .
C26 C33 3.352(5) no .
C28 C30 3.370(5) no .
C28 C32 3.313(5) no .
C28 C33 3.567(6) no .
C29 C33 3.326(5) no .
C34 C40 3.338(6) no .
C34 C43 3.567(5) no .
C35 C42 3.148(5) no .
C35 C43 3.105(5) no .
C35 C44 3.567(5) no .
C36 C40 3.342(6) no .
C37 C38 3.326(7) no .
C37 C40 3.500(7) no .
C37 C41 3.345(6) no .
C37 C42 3.511(6) no .
C39 C42 3.566(5) no .
C41 C42 3.135(5) no .
C43 C46 2.715(5) no .
C44 C47 2.725(5) no .
C44 C50 3.117(6) no .
C46 C53 3.068(6) no .
C47 C63 3.599(6) no .
C47 C66 3.162(5) no .
C48 C60 3.146(5) no .
C48 C62 3.491(5) no .
C48 C64 3.452(6) no .
C48 C66 3.165(5) no .
C59 C64 3.378(5) no .
C60 C64 3.312(5) no .
C61 C63 3.372(5) no .
C61 C65 3.302(5) no .
C67 C70 3.488(19) no .
C68 C71 3.22(3) no .
C69 C72 2.80(2) no .
N3 C11 3.486(4) no 2_575
N5 C64 3.434(6) no 2_665
N5 C65 3.586(5) no 2_665
N10 C44 3.475(5) no 2_666
N12 C7 3.435(6) no 2_675
C7 N12 3.435(6) no 2_675
C11 N3 3.486(4) no 2_575
C22 C56 3.469(5) no 2_675
C23 C56 3.599(6) no 2_675
C39 C49 3.530(5) no 2_666
C39 C50 3.598(5) no 2_666
C44 N10 3.475(5) no 2_666
C49 C39 3.530(5) no 2_666
C50 C39 3.598(5) no 2_666
C56 C22 3.469(5) no 2_675
C56 C23 3.599(6) no 2_675
C64 N5 3.434(6) no 2_665
C65 N5 3.586(5) no 2_665
Mo1 H2 3.3373 no .
Mo1 H18 3.5006 no .
Mo1 H20 3.3793 no .
Mo1 H24 3.5505 no .
Mo1 H36 3.4033 no .
Mo1 H43 3.3540 no .
Mo2 H53 3.4501 no .
Mo2 H56 3.5733 no .
Mo2 H63 3.3345 no .
Mo2 H70 3.4738 no .
Mo2 H74 3.5044 no .
Mo2 H92 3.2986 no .
Mo2 H100 3.4282 no .
P1 H2 2.8529 no .
P1 H3 2.9058 no .
P1 H5 2.9850 no .
P1 H6 2.9102 no .
P1 H7 3.0176 no .
P1 H8 3.0395 no .
P1 H11 2.8713 no .
P1 H12 2.9726 no .
P1 H13 3.0704 no .
P1 H14 3.0358 no .
P1 H17 2.9362 no .
P1 H18 2.9171 no .
P2 H35 2.8881 no .
P2 H36 2.8600 no .
P2 H37 3.0729 no .
P2 H38 3.0096 no .
P2 H40 2.8965 no .
P2 H41 2.9697 no .
P2 H43 2.8755 no .
P2 H44 2.8973 no .
P2 H46 3.0490 no .
P2 H47 3.0278 no .
P2 H50 2.9943 no .
P2 H51 2.9372 no .
P3 H53 2.8677 no .
P3 H54 2.9319 no .
P3 H55 2.9823 no .
P3 H56 2.8679 no .
P3 H58 3.0311 no .
P3 H59 3.0710 no .
P3 H62 2.8867 no .
P3 H63 2.8651 no .
P3 H64 2.9164 no .
P3 H65 2.9733 no .
P3 H67 3.0365 no .
P3 H68 3.0167 no .
P4 H86 3.0543 no .
P4 H87 3.0593 no .
P4 H88 2.9187 no .
P4 H89 2.9405 no .
P4 H91 2.9098 no .
P4 H92 2.8393 no .
P4 H94 3.0795 no .
P4 H95 3.0369 no .
P4 H98 2.9561 no .
P4 H99 2.9471 no .
P4 H100 2.8837 no .
P4 H101 2.9008 no .
N1 H17 3.0779 no .
N1 H18 2.9156 no .
N1 H19 3.1970 no .
N1 H20 2.7418 no .
N1 H21 3.2294 no .
N1 H22 3.2214 no .
N1 H23 3.1084 no .
N1 H24 2.8806 no .
N1 H35 3.0964 no .
N1 H36 2.8846 no .
N2 H2 2.8241 no .
N2 H3 2.6091 no .
N2 H20 2.8517 no .
N2 H36 2.5414 no .
N2 H40 2.5229 no .
N2 H64 3.4462 no .
N3 H2 3.1339 no .
N3 H3 2.5586 no .
N3 H20 3.1437 no .
N3 H36 2.6478 no .
N3 H40 2.4431 no .
N3 H64 3.1492 no .
N4 H11 2.6399 no .
N4 H18 2.5344 no .
N4 H24 2.9901 no .
N4 H43 2.8017 no .
N4 H44 2.5849 no .
N4 H88 3.3179 no .
N5 H11 2.5655 no .
N5 H18 2.5866 no .
N5 H24 3.2380 no .
N5 H43 3.0841 no .
N5 H44 2.5174 no .
N5 H88 2.9053 no .
N5 H90 3.3159 no .
N6 H2 2.9588 no .
N6 H43 2.7954 no .
N6 H51 3.4624 no .
N6 H63 3.4207 no .
N6 H92 3.0581 no .
N7 H2 3.3649 no .
N7 H43 3.0322 no .
N7 H51 3.5076 no .
N7 H63 2.9825 no .
N7 H64 3.5388 no .
N7 H92 2.8073 no .
N8 H53 2.9127 no .
N8 H54 3.1878 no .
N8 H70 2.7611 no .
N8 H71 3.1516 no .
N8 H72 3.2290 no .
N8 H73 3.2325 no .
N8 H74 2.8497 no .
N8 H75 3.1432 no .
N8 H100 2.9046 no .
N8 H101 3.0117 no .
N9 H51 3.4345 no .
N9 H62 2.5912 no .
N9 H63 2.6956 no .
N9 H70 3.0196 no .
N9 H99 2.6062 no .
N9 H100 2.5496 no .
N10 H51 3.2296 no .
N10 H62 2.5456 no .
N10 H63 2.9754 no .
N10 H70 3.3501 no .
N10 H99 2.4449 no .
N10 H100 2.6295 no .
N11 H6 3.3770 no .
N11 H53 2.5017 no .
N11 H56 2.5326 no .
N11 H74 2.8783 no .
N11 H91 2.6804 no .
N11 H92 2.7448 no .
N12 H4 3.4862 no .
N12 H6 2.8553 no .
N12 H53 2.5842 no .
N12 H56 2.5322 no .
N12 H74 3.1032 no .
N12 H91 2.5979 no .
N12 H92 3.0326 no .
C1 H12 3.2835 no .
C1 H13 2.9614 no .
C1 H14 3.5233 no .
C1 H19 3.2602 no .
C1 H20 3.1119 no .
C2 H4 2.6173 no .
C2 H5 3.2834 no .
C2 H6 2.6253 no .
C2 H7 2.6298 no .
C2 H8 3.2876 no .
C2 H9 2.6345 no .
C2 H20 3.3270 no .
C2 H55 3.5007 no .
C2 H56 3.2940 no .
C3 H1 2.6192 no .
C3 H2 2.6106 no .
C3 H3 3.2883 no .
C3 H7 3.3323 no .
C3 H8 2.7080 no .
C3 H9 2.6790 no .
C3 H12 2.5820 no .
C3 H13 2.9304 no .
C4 H1 2.6301 no .
C4 H2 3.2873 no .
C4 H3 2.6349 no .
C4 H4 2.6800 no .
C4 H5 2.7043 no .
C4 H6 3.3335 no .
C4 H13 2.8402 no .
C4 H14 3.1913 no .
C4 H19 3.0130 no .
C4 H20 3.1922 no .
C5 H5 2.9266 no .
C5 H6 3.5057 no .
C5 H8 3.3018 no .
C5 H19 3.0065 no .
C6 H5 2.7838 no .
C6 H6 3.1520 no .
C6 H13 2.7119 no .
C6 H14 3.3432 no .
C6 H15 2.6490 no .
C6 H16 2.6883 no .
C6 H17 3.3166 no .
C6 H18 2.6854 no .
C6 H92 3.5542 no .
C6 H93 3.1117 no .
C7 H5 2.8981 no .
C7 H8 2.5986 no .
C7 H10 2.7184 no .
C7 H11 3.3382 no .
C7 H12 2.6556 no .
C7 H16 2.6554 no .
C7 H17 2.6277 no .
C7 H18 3.3130 no .
C7 H19 3.0543 no .
C8 H10 2.6492 no .
C8 H11 2.7159 no .
C8 H12 3.3194 no .
C8 H13 3.3251 no .
C8 H14 2.6571 no .
C8 H15 2.5921 no .
C8 H19 3.2356 no .
C8 H29 3.1798 no .
C9 H3 3.1833 no .
C9 H7 2.6858 no .
C9 H8 3.2549 no .
C9 H14 2.9949 no .
C9 H17 2.7127 no .
C9 H18 3.4192 no .
C9 H21 2.6595 no .
C10 H17 2.4449 no .
C10 H18 3.0077 no .
C10 H36 3.5190 no .
C11 H17 2.6012 no .
C11 H18 3.5342 no .
C11 H19 2.5016 no .
C11 H20 2.9187 no .
C11 H22 3.1986 no .
C11 H25 2.8925 no .
C12 H17 3.3346 no .
C12 H25 2.8612 no .
C12 H28 2.8805 no .
C12 H29 3.5304 no .
C13 H21 3.2034 no .
C13 H23 2.4692 no .
C13 H24 2.7370 no .
C13 H28 2.9406 no .
C13 H29 3.5993 no .
C13 H35 3.1026 no .
C14 H18 3.4174 no .
C14 H35 2.5972 no .
C14 H36 3.1096 no .
C15 H22 2.6573 no .
C15 H35 2.6728 no .
C15 H36 3.3701 no .
C15 H38 3.0286 no .
C15 H44 3.1158 no .
C15 H46 2.7049 no .
C15 H47 3.2507 no .
C16 H21 2.6664 no .
C16 H22 2.6559 no .
C16 H26 3.2149 no .
C16 H27 3.2133 no .
C17 H21 2.7646 no .
C17 H27 3.1888 no .
C17 H28 3.1945 no .
C18 H28 3.1924 no .
C19 H25 3.1952 no .
C20 H22 2.7833 no .
C20 H25 3.1951 no .
C20 H26 3.1902 no .
C21 H16 3.5686 no .
C21 H31 3.1735 no .
C21 H32 3.1965 no .
C22 H32 3.1973 no .
C22 H33 3.1680 no .
C23 H29 3.1717 no .
C23 H33 3.1814 no .
C24 H29 3.1998 no .
C24 H30 3.1967 no .
C25 H30 3.1729 no .
C25 H31 3.1817 no .
C26 H23 2.9737 no .
C26 H47 3.2618 no .
C26 H50 2.9380 no .
C26 H51 3.5592 no .
C27 H23 3.0656 no .
C27 H37 3.2996 no .
C27 H38 2.6326 no .
C27 H39 2.6489 no .
C27 H40 2.6633 no .
C27 H41 3.3220 no .
C27 H42 2.6563 no .
C28 H23 3.1137 no .
C28 H34 2.6304 no .
C28 H35 2.6364 no .
C28 H36 3.3053 no .
C28 H40 3.3307 no .
C28 H41 2.7039 no .
C28 H42 2.6553 no .
C28 H47 2.5675 no .
C28 H50 2.9264 no .
C29 H34 2.6745 no .
C29 H35 3.3131 no .
C29 H36 2.6673 no .
C29 H37 2.6799 no .
C29 H38 3.3186 no .
C29 H39 2.7094 no .
C29 H50 2.7984 no .
C29 H51 3.2346 no .
C30 H23 3.3353 no .
C30 H24 3.0719 no .
C30 H37 2.9679 no .
C30 H38 3.4701 no .
C30 H41 3.3267 no .
C31 H24 3.2832 no .
C31 H46 2.6258 no .
C31 H47 3.2904 no .
C31 H48 2.6279 no .
C31 H49 2.5846 no .
C31 H50 3.3026 no .
C31 H51 2.6333 no .
C31 H88 3.4439 no .
C32 H23 3.1384 no .
C32 H24 3.1098 no .
C32 H37 2.8357 no .
C32 H38 3.1082 no .
C32 H43 3.2842 no .
C32 H44 2.6717 no .
C32 H45 2.5946 no .
C32 H49 2.6291 no .
C32 H50 2.7412 no .
C32 H51 3.3497 no .
C33 H37 2.9160 no .
C33 H41 2.6141 no .
C33 H43 2.5851 no .
C33 H44 3.3024 no .
C33 H45 2.6336 no .
C33 H46 3.3465 no .
C33 H47 2.7305 no .
C33 H48 2.6509 no .
C33 H63 3.5442 no .
C34 H64 3.4923 no .
C34 H65 2.8999 no .
C34 H67 3.2910 no .
C34 H71 3.0380 no .
C35 H55 3.3460 no .
C35 H56 2.7020 no .
C35 H57 2.6677 no .
C35 H58 2.6352 no .
C35 H59 3.3204 no .
C35 H60 2.6458 no .
C35 H71 3.1317 no .
C36 H1 3.3356 no .
C36 H2 3.3160 no .
C36 H52 2.6944 no .
C36 H53 2.6791 no .
C36 H54 3.3447 no .
C36 H58 3.3304 no .
C36 H59 2.7025 no .
C36 H60 2.6873 no .
C36 H64 3.1739 no .
C36 H65 2.8356 no .
C37 H52 2.6517 no .
C37 H53 3.3075 no .
C37 H54 2.6625 no .
C37 H55 2.6919 no .
C37 H56 3.3335 no .
C37 H57 2.6906 no .
C37 H65 2.8082 no .
C37 H67 2.6030 no .
C37 H71 3.2064 no .
C38 H55 3.3366 no .
C38 H58 3.4500 no .
C38 H59 2.9165 no .
C38 H70 3.1507 no .
C38 H71 3.3425 no .
C39 H51 3.3556 no .
C39 H64 2.6144 no .
C39 H65 3.2590 no .
C39 H66 2.5938 no .
C39 H67 3.2674 no .
C39 H68 2.6546 no .
C39 H69 2.6250 no .
C39 H70 3.3791 no .
C40 H55 2.6419 no .
C40 H59 2.8357 no .
C40 H61 2.6170 no .
C40 H62 3.2571 no .
C40 H63 2.5962 no .
C40 H67 2.6865 no .
C40 H68 3.3448 no .
C40 H69 2.7075 no .
C41 H58 3.1430 no .
C41 H59 2.8768 no .
C41 H61 2.6288 no .
C41 H62 2.6036 no .
C41 H63 3.2864 no .
C41 H64 3.3465 no .
C41 H65 2.7061 no .
C41 H66 2.6836 no .
C41 H70 3.2007 no .
C41 H71 3.1233 no .
C42 H53 3.3300 no .
C42 H54 2.6834 no .
C42 H58 3.0867 no .
C42 H62 3.1619 no .
C42 H67 3.2826 no .
C42 H68 2.6826 no .
C42 H72 2.6731 no .
C43 H53 2.9821 no .
C43 H54 2.5404 no .
C43 H100 3.5250 no .
C44 H53 3.5653 no .
C44 H54 2.7634 no .
C44 H70 2.8444 no .
C44 H71 2.4450 no .
C44 H73 3.1989 no .
C44 H76 2.9740 no .
C45 H54 3.5722 no .
C45 H76 2.8823 no .
C45 H79 2.8662 no .
C45 H80 3.4820 no .
C46 H72 3.2054 no .
C46 H74 2.7452 no .
C46 H75 2.4630 no .
C46 H79 2.9107 no .
C46 H80 3.5466 no .
C46 H101 2.9796 no .
C47 H53 3.4671 no .
C47 H100 3.1376 no .
C47 H101 2.5241 no .
C48 H73 2.6556 no .
C48 H86 3.3255 no .
C48 H87 2.7205 no .
C48 H91 3.0906 no .
C48 H94 3.0616 no .
C48 H100 3.4149 no .
C48 H101 2.6726 no .
C49 H72 2.6819 no .
C49 H73 2.6341 no .
C49 H77 3.2172 no .
C49 H78 3.2086 no .
C50 H72 2.8426 no .
C50 H78 3.1778 no .
C50 H79 3.1790 no .
C51 H79 3.1907 no .
C52 H76 3.1722 no .
C53 H73 2.7402 no .
C53 H76 3.1808 no .
C53 H77 3.1898 no .
C54 H82 3.1364 no .
C54 H83 3.1402 no .
C55 H83 3.1163 no .
C55 H84 3.1628 no .
C56 H80 3.1290 no .
C56 H84 3.1587 no .
C57 H80 3.1478 no .
C57 H81 3.1133 no .
C58 H81 3.1662 no .
C58 H82 3.1456 no .
C59 H74 3.0811 no .
C59 H75 3.3122 no .
C59 H94 3.5424 no .
C59 H95 2.9404 no .
C59 H98 3.2709 no .
C60 H74 3.1790 no .
C60 H75 3.1277 no .
C60 H88 3.3668 no .
C60 H89 2.6924 no .
C60 H90 2.6772 no .
C60 H91 2.6203 no .
C60 H92 3.3055 no .
C60 H93 2.6587 no .
C60 H94 3.1707 no .
C60 H95 2.7890 no .
C61 H85 2.6848 no .
C61 H86 2.7004 no .
C61 H87 3.3608 no .
C61 H91 3.2988 no .
C61 H92 2.6518 no .
C61 H93 2.6452 no .
C61 H95 2.9592 no .
C61 H98 2.5653 no .
C62 H6 3.5074 no .
C62 H11 3.2150 no .
C62 H12 3.4676 no .
C62 H74 3.2571 no .
C62 H85 2.6323 no .
C62 H86 3.2961 no .
C62 H87 2.6705 no .
C62 H88 2.6779 no .
C62 H89 3.2893 no .
C62 H90 2.6421 no .
C63 H75 2.9837 no .
C63 H86 3.2589 no .
C63 H88 3.5608 no .
C63 H89 2.9147 no .
C64 H75 3.0909 no .
C64 H86 2.5710 no .
C64 H89 2.9497 no .
C64 H97 2.6380 no .
C64 H98 2.6711 no .
C64 H99 3.3464 no .
C64 H100 3.3049 no .
C64 H101 2.6802 no .
C64 H102 2.6256 no .
C65 H88 3.1973 no .
C65 H89 2.7388 no .
C65 H94 3.3490 no .
C65 H95 2.6481 no .
C65 H96 2.6543 no .
C65 H100 2.6865 no .
C65 H101 3.3616 no .
C65 H102 2.7253 no .
C66 H75 3.1262 no .
C66 H94 2.6726 no .
C66 H95 3.2968 no .
C66 H96 2.6542 no .
C66 H97 2.7044 no .
C66 H98 3.3469 no .
C66 H99 2.7432 no .
H1 H4 2.4254 no .
H1 H5 3.4979 no .
H1 H6 2.8952 no .
H1 H7 2.9026 no .
H1 H8 3.5084 no .
H1 H9 2.4482 no .
H1 H55 3.1529 no .
H1 H56 2.9804 no .
H1 H57 3.3233 no .
H2 H4 2.8798 no .
H2 H5 3.4914 no .
H2 H6 2.4247 no .
H2 H7 3.5078 no .
H2 H9 3.5114 no .
H2 H55 3.0866 no .
H2 H56 2.7260 no .
H2 H64 3.5919 no .
H3 H4 3.5012 no .
H3 H6 3.5069 no .
H3 H7 2.4482 no .
H3 H8 3.5120 no .
H3 H9 2.9112 no .
H3 H20 2.7176 no .
H4 H7 3.5464 no .
H4 H8 2.9769 no .
H4 H9 2.4951 no .
H4 H12 3.4004 no .
H4 H13 3.5233 no .
H5 H7 3.5806 no .
H5 H8 2.5524 no .
H5 H9 2.9644 no .
H5 H10 3.4347 no .
H5 H11 3.3246 no .
H5 H12 1.9958 no .
H5 H13 2.1866 no .
H5 H14 3.5273 no .
H5 H15 3.5010 no .
H6 H8 3.5811 no .
H6 H9 3.5502 no .
H6 H11 3.2413 no .
H6 H12 2.4505 no .
H6 H13 3.5536 no .
H6 H91 3.3812 no .
H6 H92 3.0471 no .
H6 H93 3.5381 no .
H7 H13 3.4404 no .
H7 H14 3.3662 no .
H7 H19 2.5347 no .
H7 H20 2.5484 no .
H8 H13 2.0600 no .
H8 H14 2.4445 no .
H8 H15 3.4464 no .
H8 H19 2.9241 no .
H8 H20 3.5538 no .
H9 H13 3.4402 no .
H10 H13 3.0106 no .
H10 H14 3.5887 no .
H10 H15 2.5039 no .
H10 H16 2.4851 no .
H10 H17 3.5270 no .
H10 H18 2.9154 no .
H10 H93 3.3582 no .
H11 H13 3.5791 no .
H11 H15 3.5317 no .
H11 H16 3.0158 no .
H11 H17 3.5761 no .
H11 H18 2.5536 no .
H11 H92 2.9042 no .
H11 H93 2.6500 no .
H12 H13 2.5039 no .
H12 H14 3.5413 no .
H12 H15 2.8964 no .
H12 H16 3.5426 no .
H12 H18 3.5712 no .
H12 H92 3.3191 no .
H12 H93 2.8591 no .
H13 H16 3.5393 no .
H13 H17 3.5218 no .
H13 H19 3.4682 no .
H14 H16 2.9267 no .
H14 H17 2.4510 no .
H14 H18 3.5383 no .
H14 H19 2.4094 no .
H15 H16 2.4114 no .
H15 H17 2.8577 no .
H15 H18 3.4744 no .
H16 H29 2.9263 no .
H16 H30 3.2044 no .
H17 H19 2.6037 no .
H17 H21 2.7502 no .
H17 H29 3.1156 no .
H17 H30 3.4801 no .
H18 H29 2.9597 no .
H19 H21 2.2934 no .
H20 H21 3.0483 no .
H21 H25 2.3434 no .
H22 H23 2.3003 no .
H22 H24 2.7837 no .
H22 H28 2.3767 no .
H22 H35 3.2911 no .
H23 H35 2.3987 no .
H23 H36 3.5084 no .
H23 H37 3.5725 no .
H23 H38 2.4476 no .
H23 H46 2.7010 no .
H23 H47 3.0383 no .
H24 H44 2.6706 no .
H24 H46 2.4741 no .
H24 H47 3.4668 no .
H25 H26 2.5002 no .
H26 H27 2.5317 no .
H27 H28 2.5113 no .
H27 H32 3.5362 no .
H28 H33 3.5727 no .
H29 H30 2.4734 no .
H29 H33 2.5041 no .
H30 H31 2.4932 no .
H31 H32 2.5288 no .
H32 H33 2.5324 no .
H34 H37 3.5089 no .
H34 H38 2.9011 no .
H34 H39 2.4531 no .
H34 H40 2.9456 no .
H34 H41 3.5523 no .
H34 H42 2.4865 no .
H35 H37 3.5149 no .
H35 H38 2.4421 no .
H35 H39 2.9117 no .
H35 H40 3.5356 no .
H35 H42 3.5303 no .
H36 H38 3.5134 no .
H36 H39 3.5320 no .
H36 H40 2.4863 no .
H36 H41 3.5469 no .
H36 H42 2.9328 no .
H37 H40 3.5628 no .
H37 H41 2.5290 no .
H37 H42 2.9255 no .
H37 H46 3.4677 no .
H37 H47 2.0619 no .
H37 H48 3.4060 no .
H37 H49 3.4853 no .
H37 H50 2.1951 no .
H37 H51 3.5709 no .
H38 H41 3.5650 no .
H38 H42 3.5286 no .
H38 H46 3.3180 no .
H38 H47 2.3497 no .
H38 H50 3.5193 no .
H39 H40 3.5761 no .
H39 H41 3.0072 no .
H39 H42 2.5088 no .
H39 H47 3.3987 no .
H39 H50 3.5555 no .
H40 H50 3.3856 no .
H40 H51 3.3952 no .
H40 H63 3.4622 no .
H40 H64 3.2655 no .
H40 H66 3.4863 no .
H41 H49 3.4531 no .
H41 H50 2.0287 no .
H41 H51 2.5107 no .
H41 H61 3.1916 no .
H41 H63 3.2329 no .
H42 H50 3.4190 no .
H43 H46 3.5191 no .
H43 H48 3.4849 no .
H43 H49 2.8220 no .
H43 H50 3.4790 no .
H43 H51 2.4003 no .
H43 H88 2.9081 no .
H43 H98 3.5867 no .
H43 H99 3.3708 no .
H44 H46 2.4855 no .
H44 H47 3.5423 no .
H44 H48 2.9600 no .
H44 H49 3.4784 no .
H44 H51 3.5148 no .
H44 H88 3.3519 no .
H45 H46 2.8452 no .
H45 H47 3.4838 no .
H45 H48 2.4051 no .
H45 H49 2.4001 no .
H45 H50 3.5152 no .
H45 H51 2.9105 no .
H45 H88 3.5424 no .
H45 H98 3.3999 no .
H45 H99 3.3233 no .
H46 H49 3.4906 no .
H47 H49 2.9520 no .
H47 H50 2.6095 no .
H48 H49 2.4047 no .
H48 H50 2.9572 no .
H48 H51 3.5208 no .
H51 H61 3.4199 no .
H51 H62 3.5426 no .
H51 H63 2.6445 no .
H52 H55 3.5643 no .
H52 H56 2.9860 no .
H52 H57 2.4948 no .
H52 H58 2.9076 no .
H52 H59 3.5369 no .
H52 H60 2.4605 no .
H52 H80 3.4730 no .
H53 H55 3.5645 no .
H53 H56 2.5150 no .
H53 H57 2.9230 no .
H53 H58 3.5123 no .
H53 H60 3.5203 no .
H53 H71 3.5471 no .
H53 H80 3.3863 no .
H54 H56 3.5733 no .
H54 H57 3.5504 no .
H54 H58 2.4606 no .
H54 H59 3.5450 no .
H54 H60 2.9271 no .
H54 H71 2.4789 no .
H54 H72 2.9082 no .
H54 H80 3.4924 no .
H55 H58 3.5661 no .
H55 H59 2.5335 no .
H55 H60 2.9604 no .
H55 H64 2.4532 no .
H55 H65 2.0979 no .
H55 H66 3.4654 no .
H56 H59 3.5729 no .
H56 H60 3.5617 no .
H56 H64 3.3382 no .
H56 H65 3.4272 no .
H57 H58 3.5571 no .
H57 H59 2.9828 no .
H57 H60 2.5158 no .
H57 H65 3.4666 no .
H58 H65 3.4021 no .
H58 H67 2.3834 no .
H58 H68 3.3302 no .
H58 H71 2.5582 no .
H59 H64 3.4487 no .
H59 H65 2.0609 no .
H59 H66 3.4262 no .
H59 H67 2.1050 no .
H59 H68 3.4869 no .
H59 H69 3.4705 no .
H60 H65 3.4336 no .
H60 H67 3.4434 no .
H61 H64 2.9016 no .
H61 H65 3.4925 no .
H61 H66 2.4197 no .
H61 H67 3.4939 no .
H61 H68 2.9332 no .
H61 H69 2.4445 no .
H62 H64 3.4888 no .
H62 H66 3.4734 no .
H62 H67 3.4783 no .
H62 H68 2.4495 no .
H62 H69 2.8784 no .
H62 H70 2.7449 no .
H63 H64 2.4196 no .
H63 H65 3.4770 no .
H63 H66 2.8642 no .
H63 H68 3.5322 no .
H63 H69 3.5109 no .
H64 H67 3.5645 no .
H64 H69 3.5796 no .
H65 H67 2.5225 no .
H65 H68 3.5773 no .
H65 H69 2.9892 no .
H66 H67 2.9488 no .
H66 H68 3.5603 no .
H66 H69 2.5208 no .
H67 H70 3.5728 no .
H67 H71 3.0544 no .
H68 H70 2.5425 no .
H68 H71 2.6199 no .
H70 H72 2.9462 no .
H71 H72 2.2543 no .
H72 H76 2.4644 no .
H73 H74 2.8055 no .
H73 H75 2.3013 no .
H73 H79 2.3408 no .
H73 H101 3.2379 no .
H74 H86 3.5828 no .
H74 H87 2.5517 no .
H74 H91 2.6230 no .
H75 H86 3.0914 no .
H75 H87 2.6395 no .
H75 H94 2.4732 no .
H75 H95 3.5094 no .
H75 H101 2.4790 no .
H76 H77 2.5062 no .
H76 H81 3.5333 no .
H77 H78 2.5111 no .
H78 H79 2.5067 no .
H80 H81 2.4743 no .
H80 H84 2.5235 no .
H81 H82 2.4594 no .
H82 H83 2.4539 no .
H83 H84 2.4906 no .
H85 H88 3.5644 no .
H85 H89 2.9548 no .
H85 H90 2.4826 no .
H85 H91 2.8841 no .
H85 H92 3.5171 no .
H85 H93 2.4625 no .
H85 H95 3.4087 no .
H86 H88 3.5875 no .
H86 H89 2.5153 no .
H86 H90 2.9446 no .
H86 H91 3.4994 no .
H86 H93 3.5282 no .
H86 H94 2.4391 no .
H86 H95 1.9939 no .
H86 H96 3.3967 no .
H87 H89 3.5717 no .
H87 H90 3.5572 no .
H87 H91 2.4626 no .
H87 H92 3.5458 no .
H87 H93 2.9535 no .
H87 H94 3.3034 no .
H87 H95 3.3613 no .
H88 H91 3.5592 no .
H88 H92 2.5044 no .
H88 H93 2.9357 no .
H88 H95 3.5972 no .
H88 H98 2.4793 no .
H88 H99 3.3212 no .
H89 H92 3.5204 no .
H89 H93 3.5160 no .
H89 H94 3.5732 no .
H89 H95 2.2144 no .
H89 H96 3.5458 no .
H89 H97 3.3658 no .
H89 H98 1.9411 no .
H89 H99 3.3035 no .
H90 H91 3.5120 no .
H90 H92 2.9337 no .
H90 H93 2.4588 no .
H90 H95 3.5341 no .
H90 H98 3.3749 no .
H94 H97 3.5279 no .
H94 H98 3.5575 no .
H94 H100 3.5628 no .
H94 H101 2.5240 no .
H94 H102 2.8991 no .
H95 H97 2.8864 no .
H95 H98 2.4621 no .
H95 H99 3.5395 no .
H95 H101 3.5440 no .
H95 H102 3.5033 no .
H96 H97 2.4336 no .
H96 H98 2.9267 no .
H96 H99 3.5359 no .
H96 H100 3.5144 no .
H96 H101 2.9737 no .
H96 H102 2.4457 no .
H97 H100 2.9563 no .
H97 H101 3.5847 no .
H97 H102 2.5482 no .
H98 H100 3.5574 no .
H98 H102 3.5868 no .
H99 H100 2.5484 no .
H99 H102 3.0267 no .
Ru1 H82 3.3851 no 1_454
Ru2 H32 3.3935 no 1_656
N2 H21 3.3894 no 2_575
N3 H19 3.2728 no 2_575
N3 H21 2.6081 no 2_575
N3 H25 3.0892 no 2_575
N3 H84 3.1861 no 1_455
N5 H89 3.2069 no 2_665
N5 H95 2.8790 no 2_665
N5 H96 3.1402 no 2_665
N5 H97 3.2881 no 2_665
N5 H98 3.0712 no 2_665
N9 H72 3.3347 no 2_666
N10 H71 3.5875 no 2_666
N10 H72 2.5951 no 2_666
N10 H76 2.9731 no 2_666
N12 H5 3.2773 no 2_675
N12 H12 3.5727 no 2_675
N12 H13 2.7779 no 2_675
N12 H15 3.2176 no 2_675
C2 H21 3.4986 no 2_575
C3 H5 3.4282 no 2_675
C3 H12 3.5788 no 2_675
C3 H91 3.4679 no 2_675
C4 H34 3.4620 no 2_575
C4 H35 3.3686 no 2_575
C4 H36 3.5803 no 2_575
C4 H87 3.2920 no 2_675
C4 H91 3.5585 no 2_675
C7 H80 3.4440 no 2_675
C9 H20 2.8403 no 2_575
C10 H7 3.3998 no 2_575
C10 H20 3.0776 no 2_575
C11 H3 2.9432 no 2_575
C11 H7 3.1644 no 2_575
C11 H20 3.2099 no 2_575
C12 H3 3.2898 no 2_575
C12 H7 3.3364 no 2_575
C13 H47 3.5046 no 2_565
C16 H1 3.3422 no 2_575
C16 H3 3.3461 no 2_575
C17 H1 3.4129 no 2_575
C17 H3 3.3188 no 2_575
C17 H55 3.4023 no 2_575
C17 H83 3.3555 no 2_675
C18 H31 3.3745 no 2_574
C18 H55 3.0734 no 2_575
C18 H57 3.4204 no 2_575
C18 H65 3.5646 no 2_575
C18 H82 3.0773 no 1_454
C18 H83 3.5937 no 2_675
C19 H77 3.5967 no 1_454
C19 H82 3.0069 no 1_454
C20 H48 3.2707 no 2_565
C21 H96 3.2851 no 2_665
C21 H102 3.5195 no 2_665
C22 H82 3.5498 no 2_675
C23 H26 3.4231 no 2_574
C23 H59 3.2326 no 1_554
C23 H67 3.5683 no 1_554
C23 H82 3.2431 no 1_454
C23 H82 3.3116 no 2_675
C23 H83 3.5999 no 1_454
C24 H67 3.1282 no 1_554
C24 H69 3.1790 no 1_554
C24 H77 3.4548 no 1_454
C24 H82 3.1356 no 1_454
C24 H83 3.4074 no 1_454
C25 H67 3.3552 no 1_554
C25 H69 3.4277 no 1_554
C27 H7 3.2287 no 2_575
C27 H8 3.3995 no 2_575
C27 H87 3.4130 no 1_455
C28 H75 3.3030 no 1_455
C28 H94 3.1565 no 1_455
C29 H73 3.5791 no 1_455
C29 H79 3.1945 no 1_455
C31 H86 3.5953 no 2_665
C31 H89 3.3471 no 2_665
C31 H90 3.3428 no 2_665
C32 H22 3.0516 no 2_565
C32 H28 3.0236 no 2_565
C32 H85 3.2958 no 2_665
C32 H86 3.4196 no 2_665
C33 H77 3.1714 no 2_666
C36 H26 3.3662 no 2_575
C37 H26 3.5888 no 2_575
C40 H83 3.0502 no 1_455
C41 H32 3.5017 no 1_556
C41 H101 3.3909 no 2_666
C41 H102 3.5029 no 2_666
C42 H70 3.0780 no 2_666
C43 H70 3.0816 no 2_666
C44 H62 3.0218 no 2_666
C44 H68 3.3747 no 2_666
C44 H70 3.1149 no 2_666
C45 H62 3.1654 no 2_666
C45 H68 3.3120 no 2_666
C46 H42 3.5677 no 1_655
C46 H68 3.5628 no 2_666
C48 H34 3.4438 no 1_655
C48 H39 3.3589 no 1_655
C49 H61 3.1069 no 2_666
C49 H62 3.0473 no 2_666
C50 H61 3.2387 no 2_666
C50 H62 3.1475 no 2_666
C51 H27 3.5306 no 1_656
C51 H32 3.1792 no 1_656
C51 H49 3.5149 no 2_666
C51 H50 3.1377 no 2_666
C51 H61 3.5275 no 2_666
C52 H32 3.1367 no 1_656
C52 H61 3.5742 no 2_666
C52 H79 3.5751 no 2_766
C53 H42 3.3052 no 1_655
C53 H61 3.3278 no 2_666
C53 H78 3.3955 no 2_766
C54 H15 3.4353 no 2_675
C54 H30 3.2379 no 2_675
C55 H27 3.5264 no 1_656
C55 H30 2.9326 no 2_675
C56 H27 3.1716 no 1_656
C56 H30 2.8648 no 2_675
C56 H31 3.5912 no 1_656
C56 H31 3.1155 no 2_675
C56 H32 3.1037 no 1_656
C57 H25 3.1483 no 2_675
C57 H30 3.1322 no 2_675
C57 H32 3.1225 no 1_656
C57 H66 3.2280 no 1_655
C58 H25 3.4862 no 2_675
C58 H30 3.3644 no 2_675
C60 H9 3.2842 no 2_675
C60 H44 3.5531 no 2_665
C60 H46 3.2192 no 2_665
C60 H48 3.5011 no 2_665
C61 H44 3.3412 no 2_665
C61 H45 3.3588 no 2_665
C62 H4 3.4750 no 2_675
C64 H24 3.4327 no 2_665
C64 H29 3.5079 no 2_665
C64 H39 3.5168 no 1_655
C66 H67 3.5986 no 2_666
C66 H68 3.1928 no 2_666
C67 H1 3.4138 no 2_676
C67 H4 3.5302 no 2_676
C67 H10 3.3162 no 1_556
C67 H28 3.4630 no 1_656
C67 H48 3.5268 no 2_666
C67 H85 3.2799 no 1_556
C67 H93 3.3059 no 1_556
C68 H27 3.5047 no 1_656
C68 H45 3.5022 no 2_666
C68 H49 3.2736 no 2_666
C68 H97 3.5621 no 2_666
C69 H10 3.3635 no 1_556
C69 H57 3.2217 no 2_676
C70 H76 3.3898 no .
C70 H97 3.5903 no 2_666
C71 H52 3.5600 no 2_676
C71 H58 3.3792 no .
C71 H60 3.5128 no .
C72 H16 3.2491 no 1_556
C72 H52 3.5310 no 2_676
C72 H58 3.3151 no .
C72 H60 3.3098 no .
H1 C16 3.3422 no 2_575
H1 C17 3.4129 no 2_575
H1 C67 3.4138 no 2_676
H3 C11 2.9432 no 2_575
H3 C12 3.2898 no 2_575
H3 C16 3.3461 no 2_575
H3 C17 3.3188 no 2_575
H3 H21 2.5694 no 2_575
H3 H25 3.1455 no 2_575
H4 C62 3.4750 no 2_675
H4 C67 3.5302 no 2_676
H4 H5 3.2914 no 2_675
H4 H6 3.5836 no 2_675
H4 H12 2.9203 no 2_675
H4 H91 3.1238 no 2_675
H4 H93 2.9483 no 2_675
H5 N12 3.2773 no 2_675
H5 C3 3.4282 no 2_675
H5 H4 3.2914 no 2_675
H5 H5 3.2453 no 2_675
H5 H6 3.1755 no 2_675
H5 H91 2.9874 no 2_675
H5 H93 3.5355 no 2_675
H6 H4 3.5836 no 2_675
H6 H5 3.1755 no 2_675
H7 C10 3.3998 no 2_575
H7 C11 3.1644 no 2_575
H7 C12 3.3364 no 2_575
H7 C27 3.2287 no 2_575
H7 H21 3.4667 no 2_575
H7 H34 3.2517 no 2_575
H7 H35 2.9314 no 2_575
H7 H36 2.9680 no 2_575
H8 C27 3.3995 no 2_575
H8 H34 2.9665 no 2_575
H8 H35 3.3044 no 2_575
H8 H36 3.3771 no 2_575
H8 H74 3.3697 no 2_675
H8 H87 2.9959 no 2_675
H8 H91 3.1065 no 2_675
H9 C60 3.2842 no 2_675
H9 H35 3.3230 no 2_575
H9 H85 2.9542 no 2_675
H9 H87 2.7587 no 2_675
H9 H91 3.2113 no 2_675
H9 H93 3.4107 no 2_675
H10 C67 3.3162 no 1_554
H10 C69 3.3635 no 1_554
H12 N12 3.5727 no 2_675
H12 C3 3.5788 no 2_675
H12 H4 2.9203 no 2_675
H13 N12 2.7779 no 2_675
H13 H74 3.2810 no 2_675
H13 H91 3.2662 no 2_675
H14 H34 3.5963 no 2_575
H14 H80 3.2392 no 2_675
H14 H84 3.1641 no 2_675
H15 N12 3.2176 no 2_675
H15 C54 3.4353 no 2_675
H15 H53 3.4991 no 2_675
H15 H80 2.7869 no 2_675
H16 C72 3.2491 no 1_554
H18 H96 3.4192 no 2_665
H19 N3 3.2728 no 2_575
H19 H20 2.8201 no 2_575
H19 H36 3.2183 no 2_575
H20 C9 2.8403 no 2_575
H20 C10 3.0776 no 2_575
H20 C11 3.2099 no 2_575
H20 H19 2.8201 no 2_575
H20 H20 2.1670 no 2_575
H20 H21 3.0498 no 2_575
H21 N2 3.3894 no 2_575
H21 N3 2.6081 no 2_575
H21 C2 3.4986 no 2_575
H21 H3 2.5694 no 2_575
H21 H7 3.4667 no 2_575
H21 H20 3.0498 no 2_575
H22 C32 3.0516 no 2_565
H22 H46 3.2012 no 2_565
H22 H47 2.5814 no 2_565
H22 H48 2.8897 no 2_565
H23 H46 3.2064 no 2_565
H23 H47 3.2383 no 2_565
H24 C64 3.4327 no 2_665
H24 H86 3.5461 no 2_665
H24 H94 3.4526 no 2_665
H24 H95 2.9970 no 2_665
H24 H96 3.2970 no 2_665
H25 N3 3.0892 no 2_575
H25 C57 3.1483 no 2_675
H25 C58 3.4862 no 2_675
H25 H3 3.1455 no 2_575
H25 H55 3.4490 no 2_575
H25 H65 3.5129 no 2_575
H25 H83 2.7394 no 2_675
H25 H84 3.4048 no 2_675
H26 C23 3.4231 no 2_574
H26 C36 3.3662 no 2_575
H26 C37 3.5888 no 2_575
H26 H31 2.6273 no 2_574
H26 H55 2.7284 no 2_575
H26 H57 3.1921 no 2_575
H26 H59 3.0172 no 2_575
H26 H60 3.4113 no 2_575
H26 H65 2.8919 no 2_575
H26 H82 2.8399 no 1_454
H26 H83 3.2453 no 2_675
H27 C51 3.5306 no 1_454
H27 C55 3.5264 no 1_454
H27 C56 3.1716 no 1_454
H27 C68 3.5047 no 1_454
H27 H77 2.9723 no 1_454
H27 H81 3.2797 no 1_454
H27 H82 2.5720 no 1_454
H28 C32 3.0236 no 2_565
H28 C67 3.4630 no 1_454
H28 H47 2.8237 no 2_565
H28 H48 2.3809 no 2_565
H28 H49 3.2406 no 2_565
H28 H50 3.5925 no 2_565
H29 C64 3.5079 no 2_665
H29 H96 2.6163 no 2_665
H29 H102 3.3620 no 2_665
H30 C54 3.2379 no 2_675
H30 C55 2.9326 no 2_675
H30 C56 2.8648 no 2_675
H30 C57 3.1322 no 2_675
H30 C58 3.3644 no 2_675
H30 H81 3.2715 no 2_675
H30 H82 3.1510 no 2_675
H31 C18 3.3745 no 2_574
H31 C56 3.5912 no 1_454
H31 C56 3.1155 no 2_675
H31 H26 2.6273 no 2_574
H31 H31 3.0833 no 2_574
H31 H59 3.2142 no 1_554
H31 H65 3.5277 no 1_554
H31 H82 2.9703 no 1_454
H31 H82 2.6343 no 2_675
H31 H83 3.1762 no 1_454
H32 Ru2 3.3935 no 1_454
H32 C41 3.5017 no 1_554
H32 C51 3.1792 no 1_454
H32 C52 3.1367 no 1_454
H32 C56 3.1037 no 1_454
H32 C57 3.1225 no 1_454
H32 H65 3.4458 no 1_554
H32 H66 3.1243 no 1_554
H32 H67 3.2449 no 1_554
H32 H69 2.9243 no 1_554
H32 H77 2.8769 no 1_454
H32 H78 2.8021 no 1_454
H32 H82 2.7528 no 1_454
H32 H83 2.7694 no 1_454
H33 H37 3.0791 no 2_565
H33 H39 3.4422 no 2_565
H33 H69 3.3983 no 1_554
H33 H77 3.4316 no 1_454
H33 H94 3.3410 no 2_665
H33 H96 3.4106 no 2_665
H33 H102 3.5596 no 2_665
H34 C4 3.4620 no 2_575
H34 C48 3.4438 no 1_455
H34 H7 3.2517 no 2_575
H34 H8 2.9665 no 2_575
H34 H14 3.5963 no 2_575
H34 H73 3.3927 no 1_455
H34 H74 3.0480 no 1_455
H34 H75 2.8805 no 1_455
H34 H87 2.9330 no 1_455
H35 C4 3.3686 no 2_575
H35 H7 2.9314 no 2_575
H35 H8 3.3044 no 2_575
H35 H9 3.3230 no 2_575
H35 H87 3.0051 no 1_455
H36 C4 3.5803 no 2_575
H36 H7 2.9680 no 2_575
H36 H8 3.3771 no 2_575
H36 H19 3.2183 no 2_575
H37 H33 3.0791 no 2_565
H37 H94 3.4681 no 1_455
H38 H46 3.4839 no 2_565
H38 H75 3.5735 no 1_455
H38 H86 3.3464 no 1_455
H38 H87 3.5682 no 1_455
H38 H94 3.0064 no 1_455
H39 C48 3.3589 no 1_455
H39 C64 3.5168 no 1_455
H39 H33 3.4422 no 2_565
H39 H73 3.1267 no 1_455
H39 H75 2.3972 no 1_455
H39 H86 3.5516 no 1_455
H39 H87 3.4939 no 1_455
H39 H94 2.5576 no 1_455
H40 H79 3.5855 no 1_455
H40 H84 3.2838 no 1_455
H41 H77 3.5942 no 2_666
H41 H79 3.1583 no 1_455
H42 C46 3.5677 no 1_455
H42 C53 3.3052 no 1_455
H42 H73 2.6394 no 1_455
H42 H79 2.4607 no 1_455
H42 H84 3.1894 no 1_455
H44 C60 3.5531 no 2_665
H44 C61 3.3412 no 2_665
H44 H85 3.3689 no 2_665
H44 H86 2.9728 no 2_665
H44 H89 2.7261 no 2_665
H44 H90 3.1292 no 2_665
H44 H95 2.8555 no 2_665
H45 C61 3.3588 no 2_665
H45 C68 3.5022 no 2_666
H45 H85 3.1006 no 2_665
H45 H86 3.4634 no 2_665
H45 H89 3.1534 no 2_665
H45 H90 2.7233 no 2_665
H46 C60 3.2192 no 2_665
H46 H22 3.2012 no 2_565
H46 H23 3.2064 no 2_565
H46 H38 3.4839 no 2_565
H46 H85 2.9323 no 2_665
H46 H86 2.6863 no 2_665
H47 C13 3.5046 no 2_565
H47 H22 2.5814 no 2_565
H47 H23 3.2383 no 2_565
H47 H28 2.8237 no 2_565
H48 C20 3.2707 no 2_565
H48 C60 3.5011 no 2_665
H48 C67 3.5268 no 2_666
H48 H22 2.8897 no 2_565
H48 H28 2.3809 no 2_565
H48 H85 2.8037 no 2_665
H48 H86 3.3641 no 2_665
H49 C51 3.5149 no 2_666
H49 C68 3.2736 no 2_666
H49 H28 3.2406 no 2_565
H49 H76 3.2975 no 2_666
H49 H77 2.9887 no 2_666
H50 C51 3.1377 no 2_666
H50 H28 3.5925 no 2_565
H50 H77 2.5849 no 2_666
H51 H77 3.5093 no 2_666
H52 C71 3.5600 no 2_676
H52 C72 3.5310 no 2_676
H53 H15 3.4991 no 2_675
H55 C17 3.4023 no 2_575
H55 C18 3.0734 no 2_575
H55 H25 3.4490 no 2_575
H55 H26 2.7284 no 2_575
H57 C18 3.4204 no 2_575
H57 C69 3.2217 no 2_676
H57 H26 3.1921 no 2_575
H58 C71 3.3792 no .
H58 C72 3.3151 no .
H58 H102 3.5469 no 2_666
H59 C23 3.2326 no 1_556
H59 H26 3.0172 no 2_575
H59 H31 3.2142 no 1_556
H60 C71 3.5128 no .
H60 C72 3.3098 no .
H60 H26 3.4113 no 2_575
H60 H81 3.5290 no 2_676
H61 C49 3.1069 no 2_666
H61 C50 3.2387 no 2_666
H61 C51 3.5275 no 2_666
H61 C52 3.5742 no 2_666
H61 C53 3.3278 no 2_666
H61 H78 3.1498 no 1_455
H62 C44 3.0218 no 2_666
H62 C45 3.1654 no 2_666
H62 C49 3.0473 no 2_666
H62 C50 3.1475 no 2_666
H62 H72 2.6820 no 2_666
H62 H76 3.1660 no 2_666
H64 H83 3.3687 no 1_455
H65 C18 3.5646 no 2_575
H65 H25 3.5129 no 2_575
H65 H26 2.8919 no 2_575
H65 H31 3.5277 no 1_556
H65 H32 3.4458 no 1_556
H65 H83 2.8815 no 1_455
H66 C57 3.2280 no 1_455
H66 H32 3.1243 no 1_556
H66 H78 3.0094 no 1_455
H66 H83 2.4743 no 1_455
H67 C23 3.5683 no 1_556
H67 C24 3.1282 no 1_556
H67 C25 3.3552 no 1_556
H67 C66 3.5986 no 2_666
H67 H32 3.2449 no 1_556
H67 H101 3.4130 no 2_666
H67 H102 3.0972 no 2_666
H68 C44 3.3747 no 2_666
H68 C45 3.3120 no 2_666
H68 C46 3.5628 no 2_666
H68 C66 3.1928 no 2_666
H68 H100 3.1313 no 2_666
H68 H101 2.7920 no 2_666
H68 H102 3.1263 no 2_666
H69 C24 3.1790 no 1_556
H69 C25 3.4277 no 1_556
H69 H32 2.9243 no 1_556
H69 H33 3.3983 no 1_556
H69 H78 2.7768 no 1_455
H69 H101 3.4565 no 2_666
H70 C42 3.0780 no 2_666
H70 C43 3.0816 no 2_666
H70 C44 3.1149 no 2_666
H70 H70 2.3408 no 2_666
H70 H71 3.1385 no 2_666
H70 H72 2.9962 no 2_666
H71 N10 3.5875 no 2_666
H71 H70 3.1385 no 2_666
H71 H100 3.0984 no 2_666
H72 N9 3.3347 no 2_666
H72 N10 2.5951 no 2_666
H72 H62 2.6820 no 2_666
H72 H70 2.9962 no 2_666
H73 C29 3.5791 no 1_655
H73 H34 3.3927 no 1_655
H73 H39 3.1267 no 1_655
H73 H42 2.6394 no 1_655
H74 H8 3.3697 no 2_675
H74 H13 3.2810 no 2_675
H74 H34 3.0480 no 1_655
H75 C28 3.3030 no 1_655
H75 H34 2.8805 no 1_655
H75 H38 3.5735 no 1_655
H75 H39 2.3972 no 1_655
H76 N10 2.9731 no 2_666
H76 C70 3.3898 no .
H76 H49 3.2975 no 2_666
H76 H62 3.1660 no 2_666
H77 C19 3.5967 no 1_656
H77 C24 3.4548 no 1_656
H77 C33 3.1714 no 2_666
H77 H27 2.9723 no 1_656
H77 H32 2.8769 no 1_656
H77 H33 3.4316 no 1_656
H77 H41 3.5942 no 2_666
H77 H49 2.9887 no 2_666
H77 H50 2.5849 no 2_666
H77 H51 3.5093 no 2_666
H78 C53 3.3955 no 2_766
H78 H32 2.8021 no 1_656
H78 H61 3.1498 no 1_655
H78 H66 3.0094 no 1_655
H78 H69 2.7768 no 1_655
H78 H79 3.1208 no 2_766
H79 C29 3.1945 no 1_655
H79 C52 3.5751 no 2_766
H79 H40 3.5855 no 1_655
H79 H41 3.1583 no 1_655
H79 H42 2.4607 no 1_655
H79 H78 3.1208 no 2_766
H80 C7 3.4440 no 2_675
H80 H14 3.2392 no 2_675
H80 H15 2.7869 no 2_675
H81 H27 3.2797 no 1_656
H81 H30 3.2715 no 2_675
H81 H60 3.5290 no 2_676
H82 Ru1 3.3851 no 1_656
H82 C18 3.0773 no 1_656
H82 C19 3.0069 no 1_656
H82 C22 3.5498 no 2_675
H82 C23 3.2431 no 1_656
H82 C23 3.3116 no 2_675
H82 C24 3.1356 no 1_656
H82 H26 2.8399 no 1_656
H82 H27 2.5720 no 1_656
H82 H30 3.1510 no 2_675
H82 H31 2.9703 no 1_656
H82 H31 2.6343 no 2_675
H82 H32 2.7528 no 1_656
H83 C17 3.3555 no 2_675
H83 C18 3.5937 no 2_675
H83 C23 3.5999 no 1_656
H83 C24 3.4074 no 1_656
H83 C40 3.0502 no 1_655
H83 H25 2.7394 no 2_675
H83 H26 3.2453 no 2_675
H83 H31 3.1762 no 1_656
H83 H32 2.7694 no 1_656
H83 H64 3.3687 no 1_655
H83 H65 2.8815 no 1_655
H83 H66 2.4743 no 1_655
H84 N3 3.1861 no 1_655
H84 H14 3.1641 no 2_675
H84 H25 3.4048 no 2_675
H84 H40 3.2838 no 1_655
H84 H42 3.1894 no 1_655
H85 C32 3.2958 no 2_665
H85 C67 3.2799 no 1_554
H85 H9 2.9542 no 2_675
H85 H44 3.3689 no 2_665
H85 H45 3.1006 no 2_665
H85 H46 2.9323 no 2_665
H85 H48 2.8037 no 2_665
H86 C31 3.5953 no 2_665
H86 C32 3.4196 no 2_665
H86 H24 3.5461 no 2_665
H86 H38 3.3464 no 1_655
H86 H39 3.5516 no 1_655
H86 H44 2.9728 no 2_665
H86 H45 3.4634 no 2_665
H86 H46 2.6863 no 2_665
H86 H48 3.3641 no 2_665
H87 C4 3.2920 no 2_675
H87 C27 3.4130 no 1_655
H87 H8 2.9959 no 2_675
H87 H9 2.7587 no 2_675
H87 H34 2.9330 no 1_655
H87 H35 3.0051 no 1_655
H87 H38 3.5682 no 1_655
H87 H39 3.4939 no 1_655
H88 H89 3.3038 no 2_665
H89 N5 3.2069 no 2_665
H89 C31 3.3471 no 2_665
H89 H44 2.7261 no 2_665
H89 H45 3.1534 no 2_665
H89 H88 3.3038 no 2_665
H89 H89 3.5244 no 2_665
H89 H90 3.4877 no 2_665
H90 C31 3.3428 no 2_665
H90 H44 3.1292 no 2_665
H90 H45 2.7233 no 2_665
H90 H89 3.4877 no 2_665
H90 H98 3.1210 no 2_665
H91 C3 3.4679 no 2_675
H91 C4 3.5585 no 2_675
H91 H4 3.1238 no 2_675
H91 H5 2.9874 no 2_675
H91 H8 3.1065 no 2_675
H91 H9 3.2113 no 2_675
H91 H13 3.2662 no 2_675
H93 C67 3.3059 no 1_554
H93 H4 2.9483 no 2_675
H93 H5 3.5355 no 2_675
H93 H9 3.4107 no 2_675
H94 C28 3.1565 no 1_655
H94 H24 3.4526 no 2_665
H94 H33 3.3410 no 2_665
H94 H37 3.4681 no 1_655
H94 H38 3.0064 no 1_655
H94 H39 2.5576 no 1_655
H95 N5 2.8790 no 2_665
H95 H24 2.9970 no 2_665
H95 H44 2.8555 no 2_665
H96 N5 3.1402 no 2_665
H96 C21 3.2851 no 2_665
H96 H18 3.4192 no 2_665
H96 H24 3.2970 no 2_665
H96 H29 2.6163 no 2_665
H96 H33 3.4106 no 2_665
H97 N5 3.2881 no 2_665
H97 C68 3.5621 no 2_666
H97 C70 3.5903 no 2_666
H98 N5 3.0712 no 2_665
H98 H90 3.1210 no 2_665
H100 H68 3.1313 no 2_666
H100 H71 3.0984 no 2_666
H101 C41 3.3909 no 2_666
H101 H67 3.4130 no 2_666
H101 H68 2.7920 no 2_666
H101 H69 3.4565 no 2_666
H102 C21 3.5195 no 2_665
H102 C41 3.5029 no 2_666
H102 H29 3.3620 no 2_665
H102 H33 3.5596 no 2_665
H102 H58 3.5469 no 2_666
H102 H67 3.0972 no 2_666
H102 H68 3.1263 no 2_666

loop_
_geom_torsion_atom_site_label_1
_geom_torsion_atom_site_label_2
_geom_torsion_atom_site_label_3
_geom_torsion_atom_site_label_4
_geom_torsion
_geom_torsion_publ_flag
C16 Ru1 C17 C16 0.00(15) no
C16 Ru1 C17 C18 -118.5(3) no
C17 Ru1 C16 C12 -121.1(4) no
C17 Ru1 C16 C17 0.00(16) no
C17 Ru1 C16 C20 115.9(3) no
C16 Ru1 C18 C17 37.64(14) no
C16 Ru1 C18 C19 -80.74(16) no
C18 Ru1 C16 C12 -157.8(3) no
C18 Ru1 C16 C17 -36.71(14) no
C18 Ru1 C16 C20 79.24(16) no
C16 Ru1 C19 C18 80.21(17) no
C16 Ru1 C19 C20 -37.42(14) no
C19 Ru1 C16 C12 159.8(3) no
C19 Ru1 C16 C17 -79.10(15) no
C19 Ru1 C16 C20 36.84(13) no
C16 Ru1 C20 C16 0.00(12) no
C16 Ru1 C20 C19 118.6(3) no
C20 Ru1 C16 C12 123.0(3) no
C20 Ru1 C16 C17 -115.9(3) no
C20 Ru1 C16 C20 0.00(14) no
C16 Ru1 C21 C22 -119.98(18) no
C16 Ru1 C21 C25 122.07(16) no
C21 Ru1 C16 C12 2.0(3) no
C21 Ru1 C16 C17 123.10(15) no
C21 Ru1 C16 C20 -120.96(15) no
C16 Ru1 C22 C21 79.3(2) no
C16 Ru1 C22 C23 -162.82(12) no
C22 Ru1 C16 C12 -38.0(3) no
C22 Ru1 C16 C17 83.05(17) no
C22 Ru1 C16 C20 -161.01(13) no
C16 Ru1 C23 C22 42.1(4) no
C16 Ru1 C23 C24 159.8(3) no
C23 Ru1 C16 C12 -68.2(4) no
C23 Ru1 C16 C17 52.9(4) no
C23 Ru1 C16 C20 168.9(3) no
C16 Ru1 C25 C21 -77.6(2) no
C16 Ru1 C25 C24 164.23(14) no
C25 Ru1 C16 C12 41.9(3) no
C25 Ru1 C16 C17 162.99(17) no
C25 Ru1 C16 C20 -81.1(2) no
C17 Ru1 C18 C17 0.00(14) no
C17 Ru1 C18 C19 -118.4(3) no
C18 Ru1 C17 C16 118.5(3) no
C18 Ru1 C17 C18 0.00(15) no
C17 Ru1 C19 C18 36.95(14) no
C17 Ru1 C19 C20 -80.68(17) no
C19 Ru1 C17 C16 81.22(16) no
C19 Ru1 C17 C18 -37.23(13) no
C17 Ru1 C20 C16 -38.76(13) no
C17 Ru1 C20 C19 79.83(17) no
C20 Ru1 C17 C16 38.66(14) no
C20 Ru1 C17 C18 -79.79(16) no
C17 Ru1 C21 C22 -79.2(3) no
C17 Ru1 C21 C25 162.82(12) no
C21 Ru1 C17 C16 -77.3(2) no
C21 Ru1 C17 C18 164.25(14) no
C17 Ru1 C22 C21 121.50(17) no
C17 Ru1 C22 C23 -120.66(16) no
C22 Ru1 C17 C16 -117.85(16) no
C22 Ru1 C17 C18 123.70(15) no
C17 Ru1 C23 C22 80.24(19) no
C17 Ru1 C23 C24 -162.01(14) no
C23 Ru1 C17 C16 -158.96(16) no
C23 Ru1 C17 C18 82.6(2) no
C17 Ru1 C24 C23 46.5(6) no
C17 Ru1 C24 C25 163.2(4) no
C24 Ru1 C17 C16 167.2(4) no
C24 Ru1 C17 C18 48.8(5) no
C18 Ru1 C19 C18 0.00(17) no
C18 Ru1 C19 C20 -117.6(3) no
C19 Ru1 C18 C17 118.4(3) no
C19 Ru1 C18 C19 0.00(16) no
C18 Ru1 C20 C16 -81.03(18) no
C18 Ru1 C20 C19 37.56(16) no
C20 Ru1 C18 C17 80.84(17) no
C20 Ru1 C18 C19 -37.53(16) no
C18 Ru1 C22 C21 161.72(16) no
C18 Ru1 C22 C23 -80.4(3) no
C22 Ru1 C18 C17 -77.3(3) no
C22 Ru1 C18 C19 164.33(17) no
C18 Ru1 C23 C22 121.79(16) no
C18 Ru1 C23 C24 -120.45(16) no
C23 Ru1 C18 C17 -118.97(17) no
C23 Ru1 C18 C19 122.65(17) no
C18 Ru1 C24 C23 81.8(3) no
C18 Ru1 C24 C25 -161.49(14) no
C24 Ru1 C18 C17 -161.07(15) no
C24 Ru1 C18 C19 80.6(2) no
C19 Ru1 C20 C16 -118.6(3) no
C19 Ru1 C20 C19 0.00(18) no
C20 Ru1 C19 C18 117.6(3) no
C20 Ru1 C19 C20 0.00(18) no
C19 Ru1 C21 C22 167.5(4) no
C19 Ru1 C21 C25 49.5(6) no
C21 Ru1 C19 C18 161.6(4) no
C21 Ru1 C19 C20 44.0(6) no
C19 Ru1 C23 C22 163.27(15) no
C19 Ru1 C23 C24 -79.0(2) no
C23 Ru1 C19 C18 -79.6(3) no
C23 Ru1 C19 C20 162.74(16) no
C19 Ru1 C24 C23 123.18(16) no
C19 Ru1 C24 C25 -120.06(17) no
C24 Ru1 C19 C18 -121.12(16) no
C24 Ru1 C19 C20 121.25(16) no
C19 Ru1 C25 C21 -160.24(13) no
C19 Ru1 C25 C24 81.6(2) no
C25 Ru1 C19 C18 -162.89(16) no
C25 Ru1 C19 C20 79.5(3) no
C20 Ru1 C21 C22 -160.95(17) no
C20 Ru1 C21 C25 81.1(3) no
C21 Ru1 C20 C16 79.1(3) no
C21 Ru1 C20 C19 -162.32(17) no
C20 Ru1 C22 C21 46.1(5) no
C20 Ru1 C22 C23 163.9(4) no
C22 Ru1 C20 C16 46.4(5) no
C22 Ru1 C20 C19 165.0(4) no
C20 Ru1 C24 C23 164.56(13) no
C20 Ru1 C24 C25 -78.7(3) no
C24 Ru1 C20 C16 160.98(14) no
C24 Ru1 C20 C19 -80.4(2) no
C20 Ru1 C25 C21 -119.37(17) no
C20 Ru1 C25 C24 122.46(17) no
C25 Ru1 C20 C16 120.04(18) no
C25 Ru1 C20 C19 -121.37(19) no
C21 Ru1 C22 C21 -0.0(3) no
C21 Ru1 C22 C23 117.8(4) no
C22 Ru1 C21 C22 0.0(2) no
C22 Ru1 C21 C25 -117.9(4) no
C21 Ru1 C23 C22 -37.21(16) no
C21 Ru1 C23 C24 80.55(18) no
C23 Ru1 C21 C22 37.57(18) no
C23 Ru1 C21 C25 -80.4(2) no
C21 Ru1 C24 C23 -79.67(19) no
C21 Ru1 C24 C25 37.09(16) no
C24 Ru1 C21 C22 80.5(2) no
C24 Ru1 C21 C25 -37.42(16) no
C21 Ru1 C25 C21 0.00(17) no
C21 Ru1 C25 C24 -118.2(3) no
C25 Ru1 C21 C22 117.9(4) no
C25 Ru1 C21 C25 0.00(18) no
C22 Ru1 C23 C22 0.00(16) no
C22 Ru1 C23 C24 117.8(3) no
C23 Ru1 C22 C21 -117.8(3) no
C23 Ru1 C22 C23 0.00(17) no
C22 Ru1 C24 C23 -37.44(15) no
C22 Ru1 C24 C25 79.32(19) no
C24 Ru1 C22 C21 -80.20(19) no
C24 Ru1 C22 C23 37.64(15) no
C22 Ru1 C25 C21 37.22(16) no
C22 Ru1 C25 C24 -80.94(19) no
C25 Ru1 C22 C21 -37.35(19) no
C25 Ru1 C22 C23 80.5(2) no
C23 Ru1 C24 C23 0.00(17) no
C23 Ru1 C24 C25 116.8(3) no
C24 Ru1 C23 C22 -117.8(3) no
C24 Ru1 C23 C24 0.00(18) no
C23 Ru1 C25 C21 80.01(19) no
C23 Ru1 C25 C24 -38.16(17) no
C25 Ru1 C23 C22 -79.70(19) no
C25 Ru1 C23 C24 38.05(17) no
C24 Ru1 C25 C21 118.2(3) no
C24 Ru1 C25 C24 0.00(19) no
C25 Ru1 C24 C23 -116.8(4) no
C25 Ru1 C24 C25 0.00(19) no
C49 Ru2 C50 C49 0.00(13) no
C49 Ru2 C50 C51 118.6(3) no
C50 Ru2 C49 C45 122.4(3) no
C50 Ru2 C49 C50 0.00(14) no
C50 Ru2 C49 C53 -115.9(3) no
C49 Ru2 C51 C50 -37.34(14) no
C49 Ru2 C51 C52 80.28(17) no
C51 Ru2 C49 C45 159.3(3) no
C51 Ru2 C49 C50 36.90(13) no
C51 Ru2 C49 C53 -79.04(15) no
C49 Ru2 C52 C51 -80.87(16) no
C49 Ru2 C52 C53 37.55(13) no
C52 Ru2 C49 C45 -158.8(3) no
C52 Ru2 C49 C50 78.78(15) no
C52 Ru2 C49 C53 -37.16(13) no
C49 Ru2 C53 C49 0.00(14) no
C49 Ru2 C53 C52 -118.1(3) no
C53 Ru2 C49 C45 -121.7(4) no
C53 Ru2 C49 C50 115.9(3) no
C53 Ru2 C49 C53 0.00(16) no
C49 Ru2 C54 C55 123.0(2) no
C49 Ru2 C54 C58 -120.4(2) no
C54 Ru2 C49 C45 3.4(3) no
C54 Ru2 C49 C50 -118.9(2) no
C54 Ru2 C49 C53 125.1(2) no
C49 Ru2 C55 C54 -76.9(3) no
C49 Ru2 C55 C56 165.34(15) no
C55 Ru2 C49 C45 43.0(4) no
C55 Ru2 C49 C50 -79.3(3) no
C55 Ru2 C49 C53 164.7(2) no
C49 Ru2 C57 C56 156.3(3) no
C49 Ru2 C57 C58 37.6(5) no
C57 Ru2 C49 C45 -64.4(5) no
C57 Ru2 C49 C50 173.2(4) no
C57 Ru2 C49 C53 57.3(5) no
C49 Ru2 C58 C54 79.6(3) no
C49 Ru2 C58 C57 -164.85(13) no
C58 Ru2 C49 C45 -37.5(4) no
C58 Ru2 C49 C50 -159.8(2) no
C58 Ru2 C49 C53 84.2(3) no
C50 Ru2 C51 C50 0.00(16) no
C50 Ru2 C51 C52 117.6(3) no
C51 Ru2 C50 C49 -118.6(3) no
C51 Ru2 C50 C51 0.00(17) no
C50 Ru2 C52 C51 -37.71(15) no
C50 Ru2 C52 C53 80.71(17) no
C52 Ru2 C50 C49 -81.36(16) no
C52 Ru2 C50 C51 37.22(15) no
C50 Ru2 C53 C49 38.67(14) no
C50 Ru2 C53 C52 -79.47(16) no
C53 Ru2 C50 C49 -38.61(14) no
C53 Ru2 C50 C51 79.96(16) no
C50 Ru2 C54 C55 81.7(3) no
C50 Ru2 C54 C58 -161.69(17) no
C54 Ru2 C50 C49 81.0(3) no
C54 Ru2 C50 C51 -160.4(3) no
C50 Ru2 C55 C54 -118.2(2) no
C50 Ru2 C55 C56 124.1(2) no
C55 Ru2 C50 C49 121.7(2) no
C55 Ru2 C50 C51 -119.8(2) no
C50 Ru2 C56 C55 -75.8(3) no
C50 Ru2 C56 C57 166.12(14) no
C56 Ru2 C50 C49 160.30(18) no
C56 Ru2 C50 C51 -81.1(3) no
C50 Ru2 C58 C54 44.3(5) no
C50 Ru2 C58 C57 159.8(3) no
C58 Ru2 C50 C49 49.3(5) no
C58 Ru2 C50 C51 167.9(4) no
C51 Ru2 C52 C51 0.00(18) no
C51 Ru2 C52 C53 118.4(3) no
C52 Ru2 C51 C50 -117.6(3) no
C52 Ru2 C51 C52 0.00(17) no
C51 Ru2 C53 C49 81.36(17) no
C51 Ru2 C53 C52 -36.78(14) no
C53 Ru2 C51 C50 -80.35(18) no
C53 Ru2 C51 C52 37.27(15) no
C51 Ru2 C54 C55 49.2(7) no
C51 Ru2 C54 C58 165.8(4) no
C54 Ru2 C51 C50 46.1(6) no
C54 Ru2 C51 C52 163.8(5) no
C51 Ru2 C55 C54 -159.13(16) no
C51 Ru2 C55 C56 83.1(3) no
C55 Ru2 C51 C50 80.6(3) no
C55 Ru2 C51 C52 -161.8(2) no
C51 Ru2 C56 C55 -117.60(18) no
C51 Ru2 C56 C57 124.35(18) no
C56 Ru2 C51 C50 121.1(2) no
C56 Ru2 C51 C52 -121.3(2) no
C51 Ru2 C57 C56 -77.3(3) no
C51 Ru2 C57 C58 164.02(14) no
C57 Ru2 C51 C50 160.87(17) no
C57 Ru2 C51 C52 -81.5(3) no
C52 Ru2 C53 C49 118.1(3) no
C52 Ru2 C53 C52 0.00(15) no
C53 Ru2 C52 C51 -118.4(3) no
C53 Ru2 C52 C53 0.00(15) no
C52 Ru2 C55 C54 169.5(3) no
C52 Ru2 C55 C56 51.7(6) no
C55 Ru2 C52 C51 44.2(5) no
C55 Ru2 C52 C53 162.7(4) no
C52 Ru2 C56 C55 -158.72(15) no
C52 Ru2 C56 C57 83.2(3) no
C56 Ru2 C52 C51 80.5(3) no
C56 Ru2 C52 C53 -161.03(17) no
C52 Ru2 C57 C56 -119.27(18) no
C52 Ru2 C57 C58 122.05(17) no
C57 Ru2 C52 C51 121.91(19) no
C57 Ru2 C52 C53 -119.67(19) no
C52 Ru2 C58 C54 163.23(16) no
C52 Ru2 C58 C57 -81.3(3) no
C58 Ru2 C52 C51 163.7(3) no
C58 Ru2 C52 C53 -77.9(3) no
C53 Ru2 C54 C55 163.18(15) no
C53 Ru2 C54 C58 -80.2(3) no
C54 Ru2 C53 C49 -75.6(3) no
C54 Ru2 C53 C52 166.3(2) no
C53 Ru2 C57 C56 -162.10(15) no
C53 Ru2 C57 C58 79.2(3) no
C57 Ru2 C53 C49 -158.05(18) no
C57 Ru2 C53 C52 83.8(3) no
C53 Ru2 C58 C54 122.10(18) no
C53 Ru2 C58 C57 -122.38(18) no
C58 Ru2 C53 C49 -117.4(3) no
C58 Ru2 C53 C52 124.4(3) no
C54 Ru2 C55 C54 -0.0(3) no
C54 Ru2 C55 C56 -117.8(4) no
C55 Ru2 C54 C55 0.0(3) no
C55 Ru2 C54 C58 116.6(5) no
C54 Ru2 C56 C55 37.6(3) no
C54 Ru2 C56 C57 -80.4(3) no
C56 Ru2 C54 C55 -36.7(2) no
C56 Ru2 C54 C58 79.9(3) no
C54 Ru2 C57 C56 79.5(3) no
C54 Ru2 C57 C58 -39.1(3) no
C57 Ru2 C54 C55 -78.5(3) no
C57 Ru2 C54 C58 38.1(3) no
C54 Ru2 C58 C54 0.0(3) no
C54 Ru2 C58 C57 115.5(4) no
C58 Ru2 C54 C55 -116.6(5) no
C58 Ru2 C54 C58 0.0(3) no
C55 Ru2 C56 C55 0.0(3) no
C55 Ru2 C56 C57 -118.0(4) no
C56 Ru2 C55 C54 117.8(4) no
C56 Ru2 C55 C56 0.0(2) no
C55 Ru2 C57 C56 36.8(3) no
C55 Ru2 C57 C58 -81.9(3) no
C57 Ru2 C55 C54 80.8(3) no
C57 Ru2 C55 C56 -36.9(2) no
C55 Ru2 C58 C54 -37.7(3) no
C55 Ru2 C58 C57 77.8(3) no
C58 Ru2 C55 C54 38.5(3) no
C58 Ru2 C55 C56 -79.3(3) no
C56 Ru2 C57 C56 0.0(3) no
C56 Ru2 C57 C58 -118.7(4) no
C57 Ru2 C56 C55 118.0(4) no
C57 Ru2 C56 C57 0.0(2) no
C56 Ru2 C58 C54 -79.1(3) no
C56 Ru2 C58 C57 36.4(2) no
C58 Ru2 C56 C55 81.2(3) no
C58 Ru2 C56 C57 -36.9(3) no
C57 Ru2 C58 C54 -115.5(4) no
C57 Ru2 C58 C57 0.00(19) no
C58 Ru2 C57 C56 118.7(4) no
C58 Ru2 C57 C58 0.0(3) no
P1 Mo1 P2 C15 27.72(10) no
P1 Mo1 P2 C26 -81.70(10) no
P1 Mo1 P2 C30 136.15(7) no
P2 Mo1 P1 C1 141.62(8) no
P2 Mo1 P1 C5 -74.19(10) no
P2 Mo1 P1 C9 32.99(10) no
P1 Mo1 N1 C10 -19.95(15) no
P1 Mo1 N1 C14 154.07(17) no
N1 Mo1 P1 C1 139.68(9) no
N1 Mo1 P1 C5 -76.13(9) no
N1 Mo1 P1 C9 31.05(8) no
N2 Mo1 P1 C1 47.63(10) no
N2 Mo1 P1 C5 -168.18(10) no
N2 Mo1 P1 C9 -61.00(10) no
N4 Mo1 P1 C1 -131.12(10) no
N4 Mo1 P1 C5 13.06(10) no
N4 Mo1 P1 C9 120.25(10) no
N6 Mo1 P1 C1 -42.90(9) no
N6 Mo1 P1 C5 101.29(9) no
N6 Mo1 P1 C9 -151.53(9) no
P2 Mo1 N1 C10 160.82(18) no
P2 Mo1 N1 C14 -25.16(15) no
N1 Mo1 P2 C15 29.66(8) no
N1 Mo1 P2 C26 -79.76(8) no
N1 Mo1 P2 C30 138.09(9) no
N2 Mo1 P2 C15 121.40(9) no
N2 Mo1 P2 C26 11.98(9) no
N2 Mo1 P2 C30 -130.17(9) no
N4 Mo1 P2 C15 -59.47(9) no
N4 Mo1 P2 C26 -168.89(9) no
N4 Mo1 P2 C30 48.96(9) no
N6 Mo1 P2 C15 -147.83(8) no
N6 Mo1 P2 C26 102.75(9) no
N6 Mo1 P2 C30 -39.40(10) no
N2 Mo1 N1 C10 69.64(18) no
N2 Mo1 N1 C14 -116.35(18) no
N4 Mo1 N1 C10 -109.40(18) no
N4 Mo1 N1 C14 64.61(18) no
P3 Mo2 P4 C48 -33.43(10) no
P3 Mo2 P4 C59 -141.66(7) no
P3 Mo2 P4 C63 74.58(11) no
P4 Mo2 P3 C34 83.76(9) no
P4 Mo2 P3 C38 -135.27(8) no
P4 Mo2 P3 C42 -25.36(10) no
N7 Mo2 P3 C34 -93.58(9) no
N7 Mo2 P3 C38 47.39(8) no
N7 Mo2 P3 C42 157.29(8) no
P3 Mo2 N8 C43 18.23(16) no
P3 Mo2 N8 C47 -155.49(17) no
N8 Mo2 P3 C34 80.75(8) no
N8 Mo2 P3 C38 -138.28(8) no
N8 Mo2 P3 C42 -28.38(7) no
N9 Mo2 P3 C34 173.85(9) no
N9 Mo2 P3 C38 -45.18(9) no
N9 Mo2 P3 C42 64.72(8) no
N11 Mo2 P3 C34 -6.54(9) no
N11 Mo2 P3 C38 134.43(9) no
N11 Mo2 P3 C42 -115.67(9) no
N7 Mo2 P4 C48 143.89(8) no
N7 Mo2 P4 C59 35.66(10) no
N7 Mo2 P4 C63 -108.10(9) no
P4 Mo2 N8 C43 -160.60(18) no
P4 Mo2 N8 C47 25.68(15) no
N8 Mo2 P4 C48 -30.42(7) no
N8 Mo2 P4 C59 -138.64(9) no
N8 Mo2 P4 C63 77.60(8) no
N9 Mo2 P4 C48 -123.44(9) no
N9 Mo2 P4 C59 128.34(10) no
N9 Mo2 P4 C63 -15.42(10) no
N11 Mo2 P4 C48 57.35(9) no
N11 Mo2 P4 C59 -50.88(10) no
N11 Mo2 P4 C63 165.36(10) no
N9 Mo2 N8 C43 -70.97(18) no
N9 Mo2 N8 C47 115.31(18) no
N11 Mo2 N8 C43 110.04(19) no
N11 Mo2 N8 C47 -63.68(18) no
Mo1 P1 C1 C2 -19.2(3) no
Mo1 P1 C1 C3 97.29(18) no
Mo1 P1 C1 C4 -137.34(15) no
Mo1 P1 C5 C6 -69.4(3) no
Mo1 P1 C5 C7 167.89(15) no
Mo1 P1 C5 C8 48.8(2) no
Mo1 P1 C9 C10 -44.76(17) no
C1 P1 C5 C6 79.3(3) no
C1 P1 C5 C7 -43.4(3) no
C1 P1 C5 C8 -162.49(17) no
C5 P1 C1 C2 -167.55(17) no
C5 P1 C1 C3 -51.0(2) no
C5 P1 C1 C4 74.3(3) no
C1 P1 C9 C10 -169.49(17) no
C9 P1 C1 C2 84.73(19) no
C9 P1 C1 C3 -158.77(17) no
C9 P1 C1 C4 -33.4(3) no
C5 P1 C9 C10 78.6(2) no
C9 P1 C5 C6 -172.3(2) no
C9 P1 C5 C7 65.0(3) no
C9 P1 C5 C8 -54.1(2) no
Mo1 P2 C15 C14 -37.86(19) no
Mo1 P2 C26 C27 52.6(3) no
Mo1 P2 C26 C28 171.44(13) no
Mo1 P2 C26 C29 -65.46(18) no
Mo1 P2 C30 C31 -22.9(3) no
Mo1 P2 C30 C32 -142.00(14) no
Mo1 P2 C30 C33 93.59(18) no
C15 P2 C26 C27 -52.7(3) no
C15 P2 C26 C28 66.2(3) no
C15 P2 C26 C29 -170.75(17) no
C26 P2 C15 C14 85.0(2) no
C15 P2 C30 C31 82.3(3) no
C15 P2 C30 C32 -36.7(3) no
C15 P2 C30 C33 -161.16(19) no
C30 P2 C15 C14 -162.92(19) no
C26 P2 C30 C31 -169.0(2) no
C26 P2 C30 C32 71.9(3) no
C26 P2 C30 C33 -52.5(3) no
C30 P2 C26 C27 -160.4(2) no
C30 P2 C26 C28 -41.5(3) no
C30 P2 C26 C29 81.6(3) no
Mo2 P3 C34 C35 -54.7(3) no
Mo2 P3 C34 C36 63.4(3) no
Mo2 P3 C34 C37 -174.10(14) no
Mo2 P3 C38 C39 21.3(2) no
Mo2 P3 C38 C40 -93.3(3) no
Mo2 P3 C38 C41 138.97(16) no
Mo2 P3 C42 C43 41.0(2) no
C34 P3 C38 C39 166.60(17) no
C34 P3 C38 C40 52.0(3) no
C34 P3 C38 C41 -75.7(3) no
C38 P3 C34 C35 158.80(19) no
C38 P3 C34 C36 -83.1(3) no
C38 P3 C34 C37 39.4(3) no
C34 P3 C42 C43 -81.9(3) no
C42 P3 C34 C35 50.3(3) no
C42 P3 C34 C36 168.36(19) no
C42 P3 C34 C37 -69.1(3) no
C38 P3 C42 C43 166.8(2) no
C42 P3 C38 C39 -84.8(2) no
C42 P3 C38 C40 160.6(3) no
C42 P3 C38 C41 32.9(3) no
Mo2 P4 C48 C47 38.77(17) no
Mo2 P4 C59 C60 142.21(16) no
Mo2 P4 C59 C61 -92.60(19) no
Mo2 P4 C59 C62 23.5(3) no
Mo2 P4 C63 C64 -169.28(16) no
Mo2 P4 C63 C65 68.9(3) no
Mo2 P4 C63 C66 -49.8(3) no
C48 P4 C59 C60 37.5(3) no
C48 P4 C59 C61 162.69(18) no
C48 P4 C59 C62 -81.2(3) no
C59 P4 C48 C47 164.05(18) no
C48 P4 C63 C64 -65.2(3) no
C48 P4 C63 C65 172.98(18) no
C48 P4 C63 C66 54.3(2) no
C63 P4 C48 C47 -84.3(2) no
C59 P4 C63 C64 42.2(3) no
C59 P4 C63 C65 -79.7(3) no
C59 P4 C63 C66 161.63(18) no
C63 P4 C59 C60 -70.1(3) no
C63 P4 C59 C61 55.1(3) no
C63 P4 C59 C62 171.18(19) no
Mo1 N1 C10 C9 -5.2(4) no
Mo1 N1 C10 C11 171.04(18) no
Mo1 N1 C14 C13 -170.87(17) no
Mo1 N1 C14 C15 6.2(4) no
C10 N1 C14 C13 3.5(4) no
C10 N1 C14 C15 -179.4(3) no
C14 N1 C10 C9 -179.6(3) no
C14 N1 C10 C11 -3.3(4) no
Mo2 N8 C43 C42 4.9(4) no
Mo2 N8 C43 C44 -172.13(16) no
Mo2 N8 C47 C46 172.87(17) no
Mo2 N8 C47 C48 -6.3(4) no
C43 N8 C47 C46 -1.2(4) no
C43 N8 C47 C48 179.7(3) no
C47 N8 C43 C42 178.8(3) no
C47 N8 C43 C44 1.8(4) no
P1 C9 C10 N1 37.9(3) no
P1 C9 C10 C11 -138.4(3) no
N1 C10 C11 C12 -0.6(5) no
C9 C10 C11 C12 175.5(3) no
C10 C11 C12 C13 4.1(5) no
C10 C11 C12 C16 -173.0(3) no
C11 C12 C13 C14 -4.0(5) no
C11 C12 C16 Ru1 98.7(4) no
C11 C12 C16 C17 11.4(5) no
C11 C12 C16 C20 -174.0(3) no
C13 C12 C16 Ru1 -78.3(4) no
C13 C12 C16 C17 -165.6(3) no
C13 C12 C16 C20 9.0(5) no
C16 C12 C13 C14 173.2(3) no
C12 C13 C14 N1 0.1(5) no
C12 C13 C14 C15 -176.8(3) no
N1 C14 C15 P2 25.4(4) no
C13 C14 C15 P2 -157.5(3) no
Ru1 C16 C17 Ru1 0.0 no
Ru1 C16 C17 C18 61.62(19) no
Ru1 C16 C20 Ru1 0.0 no
Ru1 C16 C20 C19 -61.74(19) no
C12 C16 C17 Ru1 114.3(4) no
C12 C16 C17 C18 175.9(3) no
C12 C16 C20 Ru1 -113.7(4) no
C12 C16 C20 C19 -175.4(3) no
C17 C16 C20 Ru1 61.8(3) no
C17 C16 C20 C19 0.1(4) no
C20 C16 C17 Ru1 -61.3(3) no
C20 C16 C17 C18 0.3(4) no
Ru1 C17 C18 Ru1 0.0 no
Ru1 C17 C18 C19 60.6(2) no
C16 C17 C18 Ru1 -61.2(3) no
C16 C17 C18 C19 -0.6(4) no
Ru1 C18 C19 Ru1 0.000(11) no
Ru1 C18 C19 C20 61.6(2) no
C17 C18 C19 Ru1 -61.0(3) no
C17 C18 C19 C20 0.6(4) no
Ru1 C19 C20 Ru1 0.0 no
Ru1 C19 C20 C16 61.9(2) no
C18 C19 C20 Ru1 -62.3(3) no
C18 C19 C20 C16 -0.4(4) no
Ru1 C21 C22 Ru1 0.000(11) no
Ru1 C21 C22 C23 -61.3(2) no
Ru1 C21 C25 Ru1 0.0 no
Ru1 C21 C25 C24 61.8(3) no
C22 C21 C25 Ru1 -61.5(3) no
C22 C21 C25 C24 0.4(5) no
C25 C21 C22 Ru1 61.3(3) no
C25 C21 C22 C23 0.0(4) no
Ru1 C22 C23 Ru1 0.0 no
Ru1 C22 C23 C24 -62.1(2) no
C21 C22 C23 Ru1 61.7(3) no
C21 C22 C23 C24 -0.4(4) no
Ru1 C23 C24 Ru1 0.0 no
Ru1 C23 C24 C25 -61.5(3) no
C22 C23 C24 Ru1 62.1(3) no
C22 C23 C24 C25 0.6(4) no
Ru1 C24 C25 Ru1 0.0 no
Ru1 C24 C25 C21 -61.9(3) no
C23 C24 C25 Ru1 61.4(3) no
C23 C24 C25 C21 -0.6(5) no
P3 C42 C43 N8 -34.4(4) no
P3 C42 C43 C44 142.6(2) no
N8 C43 C44 C45 -0.4(5) no
C42 C43 C44 C45 -177.2(3) no
C43 C44 C45 C46 -1.7(4) no
C43 C44 C45 C49 177.1(3) no
C44 C45 C46 C47 2.3(5) no
C44 C45 C49 Ru2 -105.8(3) no
C44 C45 C49 C50 -18.5(5) no
C44 C45 C49 C53 166.4(3) no
C46 C45 C49 Ru2 72.9(4) no
C46 C45 C49 C50 160.2(3) no
C46 C45 C49 C53 -15.0(5) no
C49 C45 C46 C47 -176.5(3) no
C45 C46 C47 N8 -0.9(5) no
C45 C46 C47 C48 178.2(3) no
N8 C47 C48 P4 -26.3(4) no
C46 C47 C48 P4 154.5(3) no
Ru2 C49 C50 Ru2 0.0 no
Ru2 C49 C50 C51 -62.33(18) no
Ru2 C49 C53 Ru2 0.0 no
Ru2 C49 C53 C52 61.86(18) no
C45 C49 C50 Ru2 -114.1(3) no
C45 C49 C50 C51 -176.4(3) no
C45 C49 C53 Ru2 114.6(3) no
C45 C49 C53 C52 176.5(3) no
C50 C49 C53 Ru2 -61.4(2) no
C50 C49 C53 C52 0.5(3) no
C53 C49 C50 Ru2 61.9(2) no
C53 C49 C50 C51 -0.4(3) no
Ru2 C50 C51 Ru2 0.0 no
Ru2 C50 C51 C52 -61.83(18) no
C49 C50 C51 Ru2 62.1(2) no
C49 C50 C51 C52 0.3(4) no
Ru2 C51 C52 Ru2 0.0 no
Ru2 C51 C52 C53 -60.87(17) no
C50 C51 C52 Ru2 60.9(3) no
C50 C51 C52 C53 0.0(4) no
Ru2 C52 C53 Ru2 0.0 no
Ru2 C52 C53 C49 -61.51(17) no
C51 C52 C53 Ru2 61.2(3) no
C51 C52 C53 C49 -0.3(4) no
Ru2 C54 C55 Ru2 0.0 no
Ru2 C54 C55 C56 63.0(3) no
Ru2 C54 C58 Ru2 0.000(11) no
Ru2 C54 C58 C57 -62.5(3) no
C55 C54 C58 Ru2 62.5(3) no
C55 C54 C58 C57 0.0(4) no
C58 C54 C55 Ru2 -62.8(3) no
C58 C54 C55 C56 0.1(5) no
Ru2 C55 C56 Ru2 0.0 no
Ru2 C55 C56 C57 62.0(3) no
C54 C55 C56 Ru2 -62.3(3) no
C54 C55 C56 C57 -0.2(5) no
Ru2 C56 C57 Ru2 0.0 no
Ru2 C56 C57 C58 61.9(3) no
C55 C56 C57 Ru2 -61.7(3) no
C55 C56 C57 C58 0.2(4) no
Ru2 C57 C58 Ru2 0.0 no
Ru2 C57 C58 C54 61.8(2) no
C56 C57 C58 Ru2 -61.9(3) no
C56 C57 C58 C54 -0.2(4) no
C67 C68 C69 C70 177.3(8) no
C68 C69 C70 C71 169.6(10) no
C69 C70 C71 C72 -73(2) no
